data_1575927
loop_
_publ_author_name
'Steudel, Fabian M.'
'Sabri&#xe0;, Clara'
'Piane, Massimo Delle'
'Feixas, Ferran'
'Ribas, Xavi'
'Pavan, Giovanni M.'
'von Delius, Max'

_publ_section_title
;
 Observation of shuttling on the one-second timescale in a
 [10]cycloparaphenylene/C<sub>60</sub> [2]catenane.
;
_journal_issue 46
_journal_name_full 'Chemical science'
_journal_page_first 21908
_journal_page_last 21916
_journal_paper_doi 10.1039/d5sc05734e
_journal_volume 16
_journal_year 2025
_chemical_formula_moiety 'C85.88 H16.907 O8, C60 H40'
_chemical_formula_sum 'C149.83 H60.86 Cl11.85 O8'
_chemical_formula_weight 2408.88
_chemical_name_systematic
'Co-crystal of [10]cycloparaphenylene and in,in-trans-3 bis(methyl (4-ethynylbenzyl) malonato)-C60'
_space_group_crystal_system triclinic
_space_group_IT_number 2
_space_group_name_Hall '-P 1'
_space_group_name_H-M_alt 'P -1'
_atom_sites_solution_hydrogens geom
_atom_sites_solution_primary dual
_audit_creation_date 2025-04-03
_audit_creation_method
;
Olex2 1.5
(compiled 2025.03.04 svn.red2d20d0 for OlexSys, GUI svn.r7188)
;
_audit_update_record
;
2025-05-02 deposited with the CCDC.	2025-10-03 downloaded from the CCDC.
;
_cell_angle_alpha 90.963(5)
_cell_angle_beta 94.519(5)
_cell_angle_gamma 97.050(5)
_cell_formula_units_Z 2
_cell_length_a 15.9594(12)
_cell_length_b 16.2718(12)
_cell_length_c 20.8553(15)
_cell_measurement_reflns_used 8725
_cell_measurement_temperature 161.00
_cell_measurement_theta_max 66.492
_cell_measurement_theta_min 2.737
_cell_volume 5356.3(7)
_computing_molecular_graphics 'Olex2 1.5 (Dolomanov et al., 2009)'
_computing_publication_material 'Olex2 1.5 (Dolomanov et al., 2009)'
_computing_structure_refinement 'SHELXL 2018/3 (Sheldrick, 2015)'
_computing_structure_solution 'SHELXT  (Sheldrick, 2015)'
_diffrn_ambient_temperature 161.00
_diffrn_measured_fraction_theta_full 0.998
_diffrn_measured_fraction_theta_max 0.998
_diffrn_measurement_device 'KAPPA diffractometer'
_diffrn_measurement_device_type 'Bruker D8'
_diffrn_radiation_type CuK\a
_diffrn_radiation_wavelength 1.54178
_diffrn_reflns_av_R_equivalents 0.2425
_diffrn_reflns_av_unetI/netI 0.1141
_diffrn_reflns_Laue_measured_fraction_full 0.998
_diffrn_reflns_Laue_measured_fraction_max 0.998
_diffrn_reflns_limit_h_max 19
_diffrn_reflns_limit_h_min -18
_diffrn_reflns_limit_k_max 19
_diffrn_reflns_limit_k_min -19
_diffrn_reflns_limit_l_max 24
_diffrn_reflns_limit_l_min -24
_diffrn_reflns_number 164702
_diffrn_reflns_point_group_measured_fraction_full 0.998
_diffrn_reflns_point_group_measured_fraction_max 0.998
_diffrn_reflns_theta_full 66.790
_diffrn_reflns_theta_max 66.790
_diffrn_reflns_theta_min 2.126
_diffrn_source 'microfocus sealed tube'
_exptl_absorpt_coefficient_mu 3.356
_exptl_absorpt_correction_T_max 0.7472
_exptl_absorpt_correction_T_min 0.6787
_exptl_absorpt_correction_type multi-scan
_exptl_absorpt_process_details
;
 SADABS 2016/2: Krause, L., Herbst-Irmer, R., Sheldrick G.M. & Stalke D.,
 J. Appl. Cryst. 48 (2015) 3-10
;
_exptl_crystal_colour 'clear dark red'
_exptl_crystal_colour_lustre clear
_exptl_crystal_colour_modifier dark
_exptl_crystal_colour_primary red
_exptl_crystal_density_diffrn 1.494
_exptl_crystal_description block
_exptl_crystal_F_000 2451
_exptl_crystal_preparation
'A 2:1 mixture of the fullerene bis-adduct and [10]cycloparaphenylene was dissolved in CDCl3, and 1,2,4,5-tetramethylbenzene was added as an internal standard for NMR analysis.'
_exptl_crystal_recrystallization_method 'slow evaporation from NMR tube'
_exptl_crystal_size_max 0.052
_exptl_crystal_size_mid 0.032
_exptl_crystal_size_min 0.031
_refine_diff_density_max 0.788
_refine_diff_density_min -0.252
_refine_diff_density_rms 0.070
_refine_ls_extinction_coef 0.00154(14)
_refine_ls_extinction_expression Fc^*^=kFc[1+0.001xFc^2^\l^3^/sin(2\q)]^-1/4^
_refine_ls_extinction_method 'SHELXL-2018/3 (Sheldrick 2018)'
_refine_ls_goodness_of_fit_ref 0.928
_refine_ls_hydrogen_treatment constr
_refine_ls_matrix_type full
_refine_ls_number_parameters 1456
_refine_ls_number_reflns 18955
_refine_ls_number_restraints 3542
_refine_ls_restrained_S_all 0.858
_refine_ls_R_factor_all 0.1424
_refine_ls_R_factor_gt 0.0816
_refine_ls_shift/su_max 0.004
_refine_ls_shift/su_mean 0.000
_refine_ls_structure_factor_coef Fsqd
_refine_ls_weighting_details 'w=1/[\s^2^(Fo^2^)+(0.1330P)^2^] where P=(Fo^2^+2Fc^2^)/3'
_refine_ls_weighting_scheme calc
_refine_ls_wR_factor_gt 0.2119
_refine_ls_wR_factor_ref 0.2590
_reflns_Friedel_coverage 0.000
_reflns_number_gt 8654
_reflns_number_total 18955
_reflns_threshold_expression 'I > 2\s(I)'
_cod_data_source_file d5sc05734e3.cif
_cod_data_source_block 2024s032_fst_b1_230_sm_tmb
_cod_depositor_comments 'Adding full bibliography for 1575925--1575927.cif.'
_cod_database_code 1575927
_shelx_shelxl_version_number 2018/3
_shelx_space_group_comment
;
The symmetry employed for this shelxl refinement is uniquely defined
by the following loop, which should always be used as a source of
symmetry information in preference to the above space-group names.
They are only intended as comments.
;
_shelx_estimated_absorpt_t_max 0.903
_shelx_estimated_absorpt_t_min 0.845
_olex2_refinement_description
;
1. Fixed Uiso
 At 1.2 times of:
  All C(H) groups, All C(H,H) groups
 At 1.5 times of:
  All C(H,H,H) groups
2. Restrained distances
 O02F-C02Q \\sim O02G-C02Q
 with sigma of 0.02
 C02Q-O03O \\sim C02Q-O03P
 with sigma of 0.02
 O03O-C6 \\sim O03P-C6A
 with sigma of 0.02
 C02Q-C6 \\sim C02Q-C6A
 with sigma of 0.04
 C01W-C1 \\sim C01W-C1A
 with sigma of 0.02
 C1-O2 \\sim C1A-O2A
 with sigma of 0.02
 C1-O3 \\sim C1A-O3A
 with sigma of 0.02
 O3-C4 \\sim O3A-C4A
 with sigma of 0.02
 C01W-O2 \\sim C01W-O2A
 with sigma of 0.04
 C01W-O3 \\sim C01W-O3A
 with sigma of 0.04
 C1-C4 \\sim C1A-C4A
 with sigma of 0.04
 O2-O3 \\sim O2A-O3A
 with sigma of 0.04
3. Rigid bond restraints
 All non-hydrogen atoms
 with sigma for 1-2 distances of 0.01 and sigma for 1-3 distances of 0.01
4. Uiso/Uaniso restraints and constraints
All non-hydrogen atoms have similar U: within 2A with sigma of 0.04 and sigma
for terminal atoms of 0.08 within 2A
5. Rigid body (RIGU) restrains
 All non-hydrogen atoms
 with sigma for 1-2 distances of 0.004 and sigma for 1-3 distances of 0.004
6. Others
 Sof(C6A)=Sof(H6AA)=Sof(H6AB)=Sof(H6AC)=Sof(O03P)=Sof(O02G)=1-FVAR(1)
 Sof(O02F)=Sof(O03O)=Sof(C6)=Sof(H6A)=Sof(H6B)=Sof(H6C)=FVAR(1)
 Sof(C02G)=Sof(H02A)=Sof(H02B)=Sof(C03D)=Sof(H03D)=Sof(C03E)=Sof(C042)=
 Sof(H042)=Sof(C043)=Sof(H043)=Sof(C04A)=Sof(C04B)=Sof(H04B)=Sof(C04K)=
 Sof(C04N)=Sof(H04N)=FVAR(2)
 Sof(O2A)=Sof(C1A)=Sof(O3A)=Sof(C4A)=1-FVAR(3)
 Sof(C1)=Sof(O2)=Sof(O3)=Sof(C4)=FVAR(3)
7.a Secondary CH2 refined with riding coordinates:
 C02G(H02A,H02B), C02X(H02C,H02D)
7.b Aromatic/amide H refined with riding coordinates:
 C023(H023), C024(H024), C026(H026), C029(H029), C02C(H02E), C02E(H02F),
 C02H(H02H), C02I(H02I), C02J(H02J), C02K(H02K), C02N(H02N), C02O(H02O),
 C02P(H02P), C02R(H02R), C02S(H02S), C02V(H02V), C02Y(H02Y), C02Z(H02Z),
 C031(H031), C032(H032), C036(H036), C038(H038), C03A(H03A), C03B(H03B),
 C03C(H03C), C03D(H03D), C03G(H03G), C03H(H03H), C03J(H03J), C03L(H03L),
 C03M(H03M), C03P(H03P), C03R(H03R), C03S(H03S), C03T(H03T), C03U(H03U),
 C03W(H03W), C03Z(H03Z), C041(H041), C042(H042), C043(H043), C044(H044),
 C045(H045), C046(H046), C047(H047), C048(H048), C04B(H04B), C04C(H04C)
7.c Idealised Me refined as rotating group:
 C6(H6A,H6B,H6C), C6A(H6AA,H6AB,H6AC)
7.d :
 C04I(H04I), C04N(H04N)
;
_smtbx_masks_void_probe_radius 1.2
_smtbx_masks_void_truncation_radius 1.2
_olex2_date_sample_data_collection 2024-12-11
_olex2_date_sample_submission 2024-12-10
_olex2_exptl_crystal_mounting_method
'The crystal was mounted in inert oil and transferred to the cold nitrogen gas stream of the diffractometer.'
_olex2_submission_original_sample_id 2024S032_FSt_B1_230_SM_TMB
_olex2_submission_special_instructions 'No special instructions were received'

loop_
_space_group_symop_operation_xyz
'x, y, z'
'-x, -y, -z'

loop_
_atom_site_label
_atom_site_type_symbol
_atom_site_fract_x
_atom_site_fract_y
_atom_site_fract_z
_atom_site_U_iso_or_equiv
_atom_site_adp_type
_atom_site_occupancy
_atom_site_site_symmetry_order
_atom_site_calc_flag
_atom_site_refinement_flags_posn
_atom_site_refinement_flags_adp
_atom_site_refinement_flags_occupancy
_atom_site_disorder_assembly
_atom_site_disorder_group
O002 O 0.5526(2) 0.4737(2) 0.09001(15) 0.0755(9) Uani 1 1 d . U . . .
O003 O 0.0408(2) 0.6383(2) 0.42691(16) 0.0760(8) Uani 1 1 d . U . . .
O004 O 0.5368(2) 0.6065(2) 0.10665(16) 0.0810(9) Uani 1 1 d . U . . .
O005 O -0.0435(2) 0.5175(2) 0.41203(18) 0.0853(10) Uani 1 1 d . U . . .
C008 C 0.3187(3) 0.4479(3) 0.39517(18) 0.0572(9) Uani 1 1 d . U . . .
C009 C 0.2364(3) 0.4149(3) 0.40759(18) 0.0564(9) Uani 1 1 d . U . . .
C00A C 0.2870(3) 0.3418(3) 0.08731(19) 0.0600(9) Uani 1 1 d . U . . .
C00B C 0.3998(3) 0.5250(3) 0.32296(18) 0.0560(9) Uani 1 1 d . U . . .
C00C C 0.3584(3) 0.4007(3) 0.10966(18) 0.0565(9) Uani 1 1 d . U . . .
C00D C 0.3596(3) 0.5446(3) 0.15379(18) 0.0556(9) Uani 1 1 d . U . . .
C00E C 0.2631(3) 0.5692(3) 0.34925(18) 0.0559(9) Uani 1 1 d . U . . .
C00F C 0.1792(3) 0.5361(3) 0.36326(19) 0.0554(8) Uani 1 1 d . U . . .
C00G C 0.0367(3) 0.4163(3) 0.3167(2) 0.0580(9) Uani 1 1 d . U . . .
C00H C 0.1665(3) 0.4600(3) 0.39046(18) 0.0562(9) Uani 1 1 d . U . . .
C00I C 0.3310(3) 0.4847(3) 0.10694(18) 0.0554(9) Uani 1 1 d . U . . .
C00J C 0.0939(3) 0.3992(3) 0.36696(19) 0.0573(9) Uani 1 1 d . U . . .
C00K C 0.4267(2) 0.4424(3) 0.32644(18) 0.0565(9) Uani 1 1 d . U . . .
C00M C 0.3325(3) 0.5273(3) 0.36626(18) 0.0559(9) Uani 1 1 d . U . . .
C00N C 0.2154(3) 0.3862(3) 0.06982(18) 0.0597(9) Uani 1 1 d . U . . .
C00O C 0.3009(3) 0.5941(2) 0.17919(19) 0.0572(9) Uani 1 1 d . U . . .
C00Q C 0.2431(3) 0.4734(3) 0.08277(18) 0.0588(9) Uani 1 1 d . U . . .
C00R C 0.3958(3) 0.5658(3) 0.26575(19) 0.0550(9) Uani 1 1 d . U . . .
C00S C 0.0285(3) 0.4836(3) 0.2170(2) 0.0596(9) Uani 1 1 d . U . . .
C00T C 0.3990(3) 0.3037(3) 0.1913(2) 0.0603(9) Uani 1 1 d . U . . .
C00U C 0.1184(3) 0.5661(3) 0.3136(2) 0.0567(9) Uani 1 1 d . U . . .
C00V C 0.2160(3) 0.5853(2) 0.15565(19) 0.0577(9) Uani 1 1 d . U . . .
C00W C 0.2587(3) 0.6100(2) 0.2883(2) 0.0567(9) Uani 1 1 d . U . . .
C00X C 0.1496(3) 0.5889(3) 0.1988(2) 0.0597(9) Uani 1 1 d . U . . .
C00Z C 0.4508(3) 0.4031(3) 0.27237(19) 0.0579(9) Uani 1 1 d . U . . .
C010 C 0.0102(3) 0.3553(3) 0.2668(2) 0.0608(9) Uani 1 1 d . U . . .
C011 C 0.4263(3) 0.5341(3) 0.20591(19) 0.0570(9) Uani 1 1 d . U . . .
C012 C 0.0761(3) 0.4037(3) 0.10575(19) 0.0598(9) Uani 1 1 d . U . . .
C013 C 0.1713(3) 0.6037(2) 0.2637(2) 0.0569(9) Uani 1 1 d . U . . .
C014 C 0.3309(3) 0.2452(3) 0.1690(2) 0.0621(9) Uani 1 1 d . U . . .
C015 C 0.1893(3) 0.2292(3) 0.1279(2) 0.0635(9) Uani 1 1 d . U . . .
C016 C 0.2650(3) 0.2763(3) 0.3723(2) 0.0615(9) Uani 1 1 d . U . . .
C017 C 0.1214(3) 0.3175(3) 0.37009(19) 0.0592(9) Uani 1 1 d . U . . .
C018 C 0.0935(3) 0.2570(3) 0.3232(2) 0.0610(9) Uani 1 1 d . U . . .
C019 C 0.3762(3) 0.3954(3) 0.37131(19) 0.0599(9) Uani 1 1 d . U . . .
C01A C 0.4139(3) 0.3820(3) 0.16031(19) 0.0564(9) Uani 1 1 d . U . . .
C01B C 0.3225(3) 0.6066(2) 0.24740(19) 0.0563(9) Uani 1 1 d . U . . .
C01C C 0.1345(3) 0.3514(3) 0.08160(19) 0.0610(9) Uani 1 1 d . U . . .
C01D C 0.2344(3) 0.2141(3) 0.3228(2) 0.0652(10) Uani 1 1 d . U . . .
C01E C 0.0360(3) 0.2760(3) 0.2698(2) 0.0623(9) Uani 1 1 d . U . . .
C01F C 0.0397(3) 0.4997(3) 0.2885(2) 0.0589(9) Uani 1 1 d . U . . .
C01G C 0.1207(3) 0.2729(3) 0.1109(2) 0.0645(10) Uani 1 1 d . U . . .
C01H C 0.4563(3) 0.4442(3) 0.20888(19) 0.0577(9) Uani 1 1 d . U . . .
C01I C 0.1863(3) 0.5232(3) 0.10611(19) 0.0594(9) Uani 1 1 d . U . . .
C01J C 0.0274(3) 0.3570(3) 0.1500(2) 0.0617(9) Uani 1 1 d . U . . .
C01K C 0.5374(3) 0.5280(3) 0.1236(2) 0.0648(10) Uani 1 1 d . U . . .
C01L C 0.1021(3) 0.4873(3) 0.1181(2) 0.0617(9) Uani 1 1 d . U . . .
C01M C 0.4212(3) 0.3167(3) 0.2597(2) 0.0617(9) Uani 1 1 d . U . . .
C01N C 0.3504(3) 0.3111(3) 0.3599(2) 0.0616(9) Uani 1 1 d . U . . .
C01O C 0.0543(3) 0.2749(3) 0.1544(2) 0.0624(9) Uani 1 1 d . U . . .
C01P C 0.3731(3) 0.2703(3) 0.3033(2) 0.0628(9) Uani 1 1 d . U . . .
C01Q C 0.2741(3) 0.2648(3) 0.1155(2) 0.0626(9) Uani 1 1 d . U . . .
C01R C 0.2095(3) 0.3276(3) 0.39577(19) 0.0581(9) Uani 1 1 d . U . . .
C01S C 0.3016(3) 0.2108(3) 0.2800(2) 0.0651(10) Uani 1 1 d . U . . .
C01T C 0.0058(3) 0.3959(3) 0.2059(2) 0.0610(9) Uani 1 1 d . U . . .
C01U C 0.1298(3) 0.1905(3) 0.2294(2) 0.0648(10) Uani 1 1 d . U . . .
C01V C 0.1932(3) 0.1876(3) 0.1890(2) 0.0648(10) Uani 1 1 d . U . . .
C01W C 0.5159(3) 0.5202(3) 0.1935(2) 0.0640(10) Uani 1 1 d D U . . .
C01X C 0.0033(3) 0.5725(3) 0.3924(2) 0.0681(10) Uani 1 1 d . U . . .
C01Y C 0.0585(3) 0.2343(3) 0.2119(2) 0.0654(10) Uani 1 1 d . U . . .
C01Z C 0.1515(3) 0.2042(3) 0.2988(2) 0.0645(10) Uani 1 1 d . U . . .
C020 C 0.2810(3) 0.1985(3) 0.2143(2) 0.0665(10) Uani 1 1 d . U . . .
C021 C 0.0780(3) 0.5287(3) 0.1749(2) 0.0614(9) Uani 1 1 d . U . . .
C022 C 0.6720(3) 0.1789(3) 0.7335(3) 0.0789(12) Uani 1 1 d . U . . .
C023 C 0.7551(3) 0.1940(3) 0.7604(3) 0.0758(12) Uani 1 1 d . U . . .
H023 H 0.799983 0.196732 0.732900 0.091 Uiso 1 1 calc R U . . .
C024 C 0.8967(3) 0.4810(4) 1.0525(2) 0.0765(12) Uani 1 1 d . U . . .
H024 H 0.936319 0.449249 1.035376 0.092 Uiso 1 1 calc R U . . .
C025 C 0.0290(3) 0.5789(3) 0.3239(2) 0.0654(10) Uani 1 1 d . U . . .
C026 C 0.7490(3) 0.4524(4) 0.4590(2) 0.0745(12) Uani 1 1 d . U . . .
H026 H 0.805251 0.476144 0.453096 0.089 Uiso 1 1 calc R U . . .
C027 C 0.7097(3) 0.2029(3) 0.8676(3) 0.0783(12) Uani 1 1 d . U . . .
C028 C 0.6816(3) 0.4961(4) 0.44039(19) 0.0756(11) Uani 1 1 d . U . . .
C029 C 0.7357(3) 0.3758(4) 0.4856(2) 0.0751(12) Uani 1 1 d . U . . .
H029 H 0.783305 0.348179 0.497975 0.090 Uiso 1 1 calc R U . . .
C02A C 0.8172(3) 0.4424(4) 1.0646(2) 0.0809(12) Uani 1 1 d . U . . .
C02B C 0.6448(3) 0.2713(3) 0.5430(3) 0.0768(11) Uani 1 1 d . U . . .
C02C C 0.5844(3) 0.2329(3) 0.6424(3) 0.0782(12) Uani 1 1 d . U . . .
H02E H 0.539101 0.233883 0.669173 0.094 Uiso 1 1 calc R U . . .
C02D C 0.6964(3) 0.5866(4) 0.4326(2) 0.0787(12) Uani 1 1 d . U . . .
C02E C 0.7742(3) 0.2052(3) 0.8257(3) 0.0742(11) Uani 1 1 d . U . . .
H02F H 0.831742 0.214583 0.842433 0.089 Uiso 1 1 calc R U . . .
O02F O -0.0883(9) 0.6372(12) 0.2925(12) 0.156(8) Uani 0.468(12) 1 d D U P A 1
C02G C 0.0192(3) 0.6439(3) 0.4929(2) 0.0743(13) Uani 0.987(5) 1 d . U P B 1
H02A H 0.040755 0.598726 0.518059 0.089 Uiso 0.987(5) 1 calc R U P B 1
H02B H -0.043069 0.638824 0.494356 0.089 Uiso 0.987(5) 1 calc R U P B 1
C02H C 0.5996(3) 0.4522(4) 0.4410(2) 0.0817(13) Uani 1 1 d . U . . .
H02H H 0.552294 0.476689 0.423047 0.098 Uiso 1 1 calc R U . . .
C02I C 0.6994(3) 0.3485(4) 1.0070(3) 0.0841(13) Uani 1 1 d . U . . .
H02I H 0.658844 0.379440 1.023729 0.101 Uiso 1 1 calc R U . . .
C02J C 0.6733(3) 0.2907(3) 0.9587(3) 0.0777(12) Uani 1 1 d . U . . .
H02J H 0.615432 0.283165 0.942522 0.093 Uiso 1 1 calc R U . . .
C02K C 0.8105(3) 0.2467(4) 0.9657(3) 0.0851(13) Uani 1 1 d . U . . .
H02K H 0.846966 0.207469 0.955045 0.102 Uiso 1 1 calc R U . . .
C02L C 0.7848(3) 0.3637(4) 1.0326(2) 0.0798(12) Uani 1 1 d . U . . .
C02N C 0.5866(3) 0.3753(4) 0.4669(2) 0.0785(12) Uani 1 1 d . U . . .
H02N H 0.530653 0.347186 0.465640 0.094 Uiso 1 1 calc R U . . .
C02O C 0.7129(4) 0.1839(3) 0.6186(3) 0.0847(13) Uani 1 1 d . U . . .
H02O H 0.757771 0.151829 0.628981 0.102 Uiso 1 1 calc R U . . .
C02P C 0.5804(3) 0.2707(3) 0.5845(3) 0.0769(12) Uani 1 1 d . U . . .
H02P H 0.532259 0.297542 0.572124 0.092 Uiso 1 1 calc R U . . .
C02Q C -0.0127(3) 0.6454(3) 0.2890(3) 0.0807(13) Uani 1 1 d D U . . .
C02R C 0.8385(3) 0.3059(4) 1.0130(3) 0.0830(13) Uani 1 1 d . U . . .
H02R H 0.894438 0.308233 1.032791 0.100 Uiso 1 1 calc R U . . .
C02S C 0.6370(3) 0.6367(4) 0.4529(2) 0.0793(13) Uani 1 1 d . U . . .
H02S H 0.580812 0.612570 0.458490 0.095 Uiso 1 1 calc R U . . .
C02U C 0.6544(4) 0.1926(3) 0.6631(3) 0.0832(12) Uani 1 1 d . U . . .
C02V C 0.6589(3) 0.7185(4) 0.4646(3) 0.0829(13) Uani 1 1 d . U . . .
H02V H 0.617534 0.750636 0.478373 0.099 Uiso 1 1 calc R U . . .
C02W C 0.6544(3) 0.3368(3) 0.4953(2) 0.0753(11) Uani 1 1 d . U . . .
C02X C 0.5554(4) 0.6244(4) 0.0413(2) 0.0804(13) Uani 1 1 d . U . . .
H02C H 0.509881 0.596097 0.010738 0.096 Uiso 1 1 calc R U . . .
H02D H 0.609521 0.604451 0.032217 0.096 Uiso 1 1 calc R U . . .
C02Y C 0.7654(4) 0.4904(5) 1.0975(2) 0.0887(14) Uani 1 1 d . U . . .
H02Y H 0.713704 0.464531 1.111717 0.106 Uiso 1 1 calc R U . . .
C02Z C 0.7077(4) 0.2205(3) 0.5603(3) 0.0843(13) Uani 1 1 d . U . . .
H02Z H 0.747739 0.211301 0.530440 0.101 Uiso 1 1 calc R U . . .
C031 C 0.8072(4) 0.7460(4) 1.0645(3) 0.0930(15) Uani 1 1 d . U . . .
H031 H 0.752132 0.720547 1.072050 0.112 Uiso 1 1 calc R U . . .
C032 C 0.9192(3) 0.5649(4) 1.0649(2) 0.0801(13) Uani 1 1 d . U . . .
H032 H 0.974049 0.589563 1.056121 0.096 Uiso 1 1 calc R U . . .
C033 C 0.8777(4) 0.7054(4) 1.0823(3) 0.0911(14) Uani 1 1 d . U . . .
C034 C 0.7298(3) 0.2423(3) 0.9327(3) 0.0803(12) Uani 1 1 d . U . . .
C035 C 0.8629(3) 0.6148(4) 1.0903(2) 0.0844(13) Uani 1 1 d . U . . .
C036 C 0.9688(4) 0.9290(4) 0.9337(4) 0.1013(16) Uani 1 1 d . U . . .
H036 H 1.017945 0.903381 0.945396 0.122 Uiso 1 1 calc R U . . .
C037 C 0.8964(4) 0.8623(4) 1.0239(3) 0.1004(15) Uani 1 1 d . U . . .
C038 C 0.7737(4) 0.6270(5) 0.4178(2) 0.0889(14) Uani 1 1 d . U . . .
H038 H 0.812743 0.595820 0.399296 0.107 Uiso 1 1 calc R U . . .
C039 C 0.7711(4) 0.8368(4) 0.4903(3) 0.0910(14) Uani 1 1 d . U . . .
C03A C 0.6095(4) 0.1659(4) 0.7754(4) 0.0960(16) Uani 1 1 d . U . . .
H03A H 0.552789 0.148550 0.758771 0.115 Uiso 1 1 calc R U . . .
C03B C 0.7959(4) 0.7105(4) 0.4288(3) 0.0891(14) Uani 1 1 d . U . . .
H03B H 0.849058 0.736114 0.417152 0.107 Uiso 1 1 calc R U . . .
C03C C 0.7881(4) 0.5735(5) 1.1093(2) 0.0929(15) Uani 1 1 d . U . . .
H03C H 0.751315 0.603799 1.131167 0.112 Uiso 1 1 calc R U . . .
C03D C 0.0609(4) 0.7978(4) 0.4855(3) 0.0840(14) Uani 0.987(5) 1 d . U P B 1
H03D H 0.041566 0.794148 0.441130 0.101 Uiso 0.987(5) 1 calc R U P B 1
C03E C 0.0586(3) 0.7256(3) 0.5204(3) 0.0760(12) Uani 0.987(5) 1 d . U P B 1
C03F C 0.7408(4) 0.7579(4) 0.4570(3) 0.0873(13) Uani 1 1 d . U . . .
C03G C 0.8166(4) 0.8228(4) 1.0361(3) 0.0951(15) Uani 1 1 d . U . . .
H03G H 0.767749 0.849049 1.024607 0.114 Uiso 1 1 calc R U . . .
C03H C 0.6275(4) 0.1778(4) 0.8418(3) 0.0928(15) Uani 1 1 d . U . . .
H03H H 0.583076 0.168604 0.869534 0.111 Uiso 1 1 calc R U . . .
C03I C 0.5614(3) 0.7163(4) 0.0339(3) 0.0864(13) Uani 1 1 d . U . . .
C03J C 0.7747(4) 0.9971(3) 0.6959(4) 0.0993(16) Uani 1 1 d . U . . .
H03J H 0.717264 0.987433 0.678887 0.119 Uiso 1 1 calc R U . . .
C03K C 0.8203(4) 0.9598(4) 0.5885(4) 0.1028(16) Uani 1 1 d . U . . .
C03L C 0.9572(4) 0.7517(5) 1.0778(3) 0.1039(17) Uani 1 1 d . U . . .
H03L H 1.006700 0.729249 1.093829 0.125 Uiso 1 1 calc R U . . .
C03M C 0.9655(4) 0.8265(5) 1.0516(4) 0.1067(18) Uani 1 1 d . U . . .
H03M H 1.020539 0.856446 1.051850 0.128 Uiso 1 1 calc R U . . .
C03N C 0.8396(4) 0.9989(4) 0.6529(4) 0.1067(16) Uani 1 1 d . U . . .
O03O O 0.0141(11) 0.6749(10) 0.2353(7) 0.114(5) Uani 0.468(12) 1 d D U P A 1
C03P C 0.8783(4) 0.9104(4) 0.5660(4) 0.1023(17) Uani 1 1 d . U . . .
H03P H 0.935381 0.918296 0.584048 0.123 Uiso 1 1 calc R U . . .
C03Q C 0.9032(4) 0.9258(4) 0.9759(4) 0.1017(15) Uani 1 1 d . U . . .
C03R C 0.9626(4) 0.9680(4) 0.8770(4) 0.1056(17) Uani 1 1 d . U . . .
H03R H 1.008418 0.969482 0.850364 0.127 Uiso 1 1 calc R U . . .
C03S C 0.7184(4) 0.8968(4) 0.5081(4) 0.0993(16) Uani 1 1 d . U . . .
H03S H 0.664282 0.896049 0.485337 0.119 Uiso 1 1 calc R U . . .
C03T C 0.8316(5) 1.0129(4) 0.9009(4) 0.1141(19) Uani 1 1 d . U . . .
H03T H 0.786712 1.045167 0.891195 0.137 Uiso 1 1 calc R U . . .
C03U C 0.8553(4) 0.8525(4) 0.5198(4) 0.0984(16) Uani 1 1 d . U . . .
H03U H 0.896707 0.820466 0.505987 0.118 Uiso 1 1 calc R U . . .
C03V C 0.8923(4) 1.0062(3) 0.8558(4) 0.1084(16) Uani 1 1 d . U . . .
C03W C 0.7412(4) 0.9545(4) 0.5554(4) 0.1023(17) Uani 1 1 d . U . . .
H03W H 0.702750 0.991819 0.565993 0.123 Uiso 1 1 calc R U . . .
C03Y C 0.8737(5) 1.0218(3) 0.7874(4) 0.1080(16) Uani 1 1 d . U . . .
C03Z C 0.8367(4) 0.9734(4) 0.9588(4) 0.1063(18) Uani 1 1 d . U . . .
H03Z H 0.794538 0.978232 0.987919 0.128 Uiso 1 1 calc R U . . .
C041 C 0.5921(4) 0.7709(4) 0.0835(4) 0.0981(16) Uani 1 1 d . U . . .
H041 H 0.605837 0.750206 0.124801 0.118 Uiso 1 1 calc R U . . .
C042 C 0.0896(5) 0.8725(4) 0.5124(3) 0.1028(18) Uani 0.987(5) 1 d . U P B 1
H042 H 0.091289 0.920168 0.486589 0.123 Uiso 0.987(5) 1 calc R U P B 1
C043 C 0.0908(4) 0.7312(4) 0.5843(3) 0.0906(16) Uani 0.987(5) 1 d . U P B 1
H043 H 0.093127 0.682850 0.608932 0.109 Uiso 0.987(5) 1 calc R U P B 1
C044 C 0.9399(5) 1.0344(4) 0.7458(5) 0.124(2) Uani 1 1 d . U . . .
H044 H 0.996605 1.050267 0.762926 0.149 Uiso 1 1 calc R U . . .
C045 C 0.9215(5) 1.0235(4) 0.6800(5) 0.122(2) Uani 1 1 d . U . . .
H045 H 0.966173 1.033117 0.652510 0.146 Uiso 1 1 calc R U . . .
C046 C 0.5406(5) 0.7467(5) -0.0262(3) 0.113(2) Uani 1 1 d . U . . .
H046 H 0.518417 0.709468 -0.060656 0.135 Uiso 1 1 calc R U . . .
C047 C 0.7918(4) 1.0085(3) 0.7598(4) 0.1049(17) Uani 1 1 d . U . . .
H047 H 0.746275 1.007390 0.786644 0.126 Uiso 1 1 calc R U . . .
C048 C 0.5520(6) 0.8306(6) -0.0361(4) 0.130(2) Uani 1 1 d . U . . .
H048 H 0.536684 0.850572 -0.077374 0.156 Uiso 1 1 calc R U . . .
C049 C 0.5863(5) 0.8882(5) 0.0141(5) 0.126(2) Uani 1 1 d . U . . .
C04A C 0.1169(5) 0.8813(5) 0.5772(4) 0.112(2) Uani 0.987(5) 1 d . U P B 1
C04B C 0.1196(5) 0.8089(5) 0.6115(3) 0.114(2) Uani 0.987(5) 1 d . U P B 1
H04B H 0.141929 0.812854 0.655189 0.136 Uiso 0.987(5) 1 calc R U P B 1
C04C C 0.6034(5) 0.8565(5) 0.0744(5) 0.121(2) Uani 1 1 d . U . . .
H04C H 0.623074 0.893101 0.109851 0.145 Uiso 1 1 calc R U . . .
C04F C 0.6037(6) 0.9758(6) 0.0028(6) 0.160(4) Uani 1 1 d . U . . .
C04I C 0.6223(7) 1.0479(7) -0.0027(8) 0.224(7) Uani 1 1 d . U . . .
H04I H 0.637250 1.105754 -0.007020 0.268 Uiso 1 1 calc R U . . .
C04K C 0.1404(6) 0.9619(5) 0.6057(5) 0.141(3) Uani 0.987(5) 1 d . U P B 1
C04N C 0.1569(9) 1.0315(7) 0.6310(6) 0.207(6) Uani 0.987(5) 1 d . U P B 1
H04N H 0.169587 1.085221 0.650462 0.248 Uiso 0.987(5) 1 calc R U P B 1
C6 C -0.0112(8) 0.7624(7) 0.2394(7) 0.097(4) Uani 0.468(12) 1 d D U P A 1
H6A H 0.028142 0.800420 0.216759 0.145 Uiso 0.468(12) 1 calc R U P A 1
H6B H -0.009081 0.780481 0.284609 0.145 Uiso 0.468(12) 1 calc R U P A 1
H6C H -0.068856 0.762421 0.219364 0.145 Uiso 0.468(12) 1 calc R U P A 1
C6A C -0.1058(12) 0.7457(10) 0.2741(8) 0.146(7) Uani 0.532(12) 1 d D U P A 2
H6AA H -0.102732 0.738808 0.227607 0.220 Uiso 0.532(12) 1 calc R U P A 2
H6AB H -0.069800 0.796365 0.289693 0.220 Uiso 0.532(12) 1 calc R U P A 2
H6AC H -0.164558 0.749874 0.283083 0.220 Uiso 0.532(12) 1 calc R U P A 2
O03P O -0.0755(9) 0.6715(9) 0.3081(5) 0.101(4) Uani 0.532(12) 1 d D U P A 2
O02G O 0.0328(7) 0.6999(7) 0.2677(8) 0.110(4) Uani 0.532(12) 1 d D U P A 2
C1 C 0.5833(10) 0.5640(19) 0.2419(6) 0.084(6) Uani 0.433(9) 1 d D U P C 1
O2 O 0.5879(8) 0.5494(9) 0.2981(5) 0.074(3) Uani 0.433(9) 1 d D U P C 1
O3 O 0.6381(7) 0.6149(10) 0.2142(4) 0.134(6) Uani 0.433(9) 1 d D U P C 1
C4 C 0.7085(15) 0.655(2) 0.2608(9) 0.207(14) Uani 0.433(9) 1 d D U P C 1
O2A O 0.5803(11) 0.5684(14) 0.2961(5) 0.162(7) Uani 0.567(9) 1 d D U P C 2
C1A C 0.5901(7) 0.5426(13) 0.2439(5) 0.071(4) Uani 0.567(9) 1 d D U P C 2
O3A O 0.6620(3) 0.5290(5) 0.2228(3) 0.085(2) Uani 0.567(9) 1 d D U P C 2
C4A C 0.7390(6) 0.5471(9) 0.2675(4) 0.099(4) Uani 0.567(9) 1 d D U P C 2

loop_
_atom_site_aniso_label
_atom_site_aniso_U_11
_atom_site_aniso_U_22
_atom_site_aniso_U_33
_atom_site_aniso_U_23
_atom_site_aniso_U_13
_atom_site_aniso_U_12
O002 0.079(2) 0.092(2) 0.0573(17) -0.0060(16) 0.0116(15) 0.0120(18)
O003 0.084(2) 0.078(2) 0.0673(17) -0.0009(15) 0.0159(16) 0.0079(17)
O004 0.094(2) 0.083(2) 0.0641(18) -0.0008(16) 0.0227(17) -0.0039(19)
O005 0.086(2) 0.078(2) 0.094(2) -0.0075(18) 0.0276(19) 0.0049(18)
C008 0.059(2) 0.071(2) 0.0408(18) 0.0014(16) -0.0075(15) 0.0119(18)
C009 0.057(2) 0.069(2) 0.0434(19) 0.0087(17) 0.0005(16) 0.0108(17)
C00A 0.065(2) 0.064(2) 0.050(2) -0.0108(17) 0.0033(17) 0.0079(18)
C00B 0.055(2) 0.065(2) 0.0444(18) -0.0082(16) -0.0019(15) -0.0026(18)
C00C 0.058(2) 0.068(2) 0.0439(18) -0.0045(16) 0.0064(15) 0.0089(18)
C00D 0.062(2) 0.055(2) 0.0490(19) 0.0047(16) 0.0087(16) -0.0003(17)
C00E 0.064(2) 0.055(2) 0.0474(19) -0.0074(16) 0.0022(16) 0.0032(17)
C00F 0.060(2) 0.055(2) 0.0504(19) -0.0060(16) 0.0051(16) 0.0070(17)
C00G 0.051(2) 0.063(2) 0.061(2) 0.0051(17) 0.0045(16) 0.0088(18)
C00H 0.056(2) 0.067(2) 0.0466(19) 0.0022(17) 0.0030(16) 0.0095(17)
C00I 0.061(2) 0.060(2) 0.0449(18) 0.0024(16) 0.0060(16) 0.0039(17)
C00J 0.058(2) 0.059(2) 0.056(2) 0.0055(17) 0.0082(16) 0.0095(17)
C00K 0.046(2) 0.075(2) 0.0454(18) -0.0013(17) -0.0078(14) 0.0028(17)
C00M 0.056(2) 0.064(2) 0.0443(19) -0.0056(16) -0.0044(15) 0.0003(17)
C00N 0.062(2) 0.071(2) 0.0435(19) -0.0019(17) -0.0039(16) 0.0041(18)
C00O 0.069(2) 0.048(2) 0.0532(19) 0.0061(16) 0.0071(17) 0.0026(18)
C00Q 0.066(2) 0.065(2) 0.0449(19) 0.0086(17) 0.0017(17) 0.0088(18)
C00R 0.057(2) 0.055(2) 0.0500(18) -0.0059(16) 0.0035(16) -0.0039(17)
C00S 0.053(2) 0.067(2) 0.060(2) 0.0046(17) -0.0056(17) 0.0157(18)
C00T 0.058(2) 0.062(2) 0.063(2) -0.0030(18) 0.0042(18) 0.0174(18)
C00U 0.057(2) 0.053(2) 0.061(2) 0.0006(17) 0.0056(16) 0.0108(17)
C00V 0.071(2) 0.048(2) 0.055(2) 0.0091(16) 0.0026(17) 0.0106(18)
C00W 0.069(2) 0.0433(19) 0.056(2) -0.0011(16) 0.0043(17) 0.0034(18)
C00X 0.071(2) 0.050(2) 0.061(2) 0.0103(17) 0.0036(18) 0.0174(18)
C00Z 0.049(2) 0.070(2) 0.0537(19) 0.0024(17) -0.0048(16) 0.0093(18)
C010 0.045(2) 0.069(2) 0.067(2) 0.0024(18) -0.0002(17) 0.0037(18)
C011 0.058(2) 0.060(2) 0.0516(19) -0.0042(17) 0.0076(16) 0.0005(18)
C012 0.051(2) 0.077(2) 0.050(2) 0.0019(18) -0.0085(16) 0.0091(18)
C013 0.071(2) 0.0428(19) 0.059(2) 0.0041(16) 0.0081(17) 0.0129(18)
C014 0.064(2) 0.056(2) 0.068(2) -0.0064(18) 0.0094(18) 0.0156(18)
C015 0.064(2) 0.055(2) 0.067(2) -0.0153(18) 0.0000(18) -0.0004(18)
C016 0.069(2) 0.058(2) 0.059(2) 0.0208(17) 0.0011(18) 0.0138(18)
C017 0.065(2) 0.062(2) 0.051(2) 0.0145(17) 0.0076(17) 0.0072(18)
C018 0.057(2) 0.051(2) 0.074(2) 0.0115(18) 0.0113(18) 0.0013(17)
C019 0.056(2) 0.079(2) 0.0459(19) 0.0074(18) -0.0054(16) 0.0155(19)
C01A 0.053(2) 0.063(2) 0.0539(19) -0.0072(16) 0.0047(16) 0.0114(17)
C01B 0.068(2) 0.045(2) 0.0555(19) -0.0023(16) 0.0052(17) 0.0019(17)
C01C 0.057(2) 0.071(2) 0.051(2) -0.0138(17) -0.0137(16) 0.0040(18)
C01D 0.075(2) 0.050(2) 0.072(2) 0.0170(18) 0.0063(19) 0.0126(19)
C01E 0.052(2) 0.060(2) 0.071(2) -0.0014(19) 0.0087(18) -0.0064(18)
C01F 0.054(2) 0.062(2) 0.062(2) 0.0019(17) 0.0017(17) 0.0177(17)
C01G 0.062(2) 0.062(2) 0.065(2) -0.0150(18) -0.0037(18) -0.0003(18)
C01H 0.050(2) 0.069(2) 0.053(2) 0.0010(17) 0.0013(16) 0.0055(17)
C01I 0.067(2) 0.064(2) 0.0466(19) 0.0063(17) -0.0076(16) 0.0129(18)
C01J 0.050(2) 0.072(2) 0.061(2) -0.0040(18) -0.0090(17) 0.0056(18)
C01K 0.058(2) 0.080(3) 0.053(2) -0.0038(19) 0.0035(17) -0.003(2)
C01L 0.061(2) 0.070(2) 0.055(2) 0.0094(18) -0.0067(17) 0.0184(19)
C01M 0.058(2) 0.066(2) 0.064(2) 0.0060(18) 0.0009(18) 0.0194(19)
C01N 0.065(2) 0.067(2) 0.055(2) 0.0143(18) -0.0035(17) 0.0190(19)
C01O 0.055(2) 0.062(2) 0.067(2) -0.0126(18) -0.0029(17) -0.0004(18)
C01P 0.065(2) 0.061(2) 0.066(2) 0.0125(18) 0.0004(18) 0.0253(18)
C01Q 0.061(2) 0.061(2) 0.065(2) -0.0139(18) 0.0027(18) 0.0069(18)
C01R 0.065(2) 0.063(2) 0.048(2) 0.0141(17) 0.0041(17) 0.0136(18)
C01S 0.076(3) 0.046(2) 0.077(2) 0.0096(18) 0.007(2) 0.0207(18)
C01T 0.046(2) 0.069(2) 0.067(2) 0.0011(18) -0.0055(17) 0.0111(18)
C01U 0.064(2) 0.044(2) 0.084(2) -0.0004(19) 0.0054(19) -0.0017(18)
C01V 0.069(2) 0.043(2) 0.081(3) -0.0087(18) 0.0030(19) 0.0045(18)
C01W 0.057(2) 0.079(3) 0.054(2) -0.0028(19) 0.0091(16) -0.0016(19)
C01X 0.061(3) 0.071(3) 0.075(2) -0.003(2) 0.011(2) 0.016(2)
C01Y 0.056(2) 0.055(2) 0.082(2) -0.0035(19) 0.0028(19) -0.0052(18)
C01Z 0.068(2) 0.046(2) 0.079(2) 0.0113(19) 0.0115(19) 0.0025(18)
C020 0.073(2) 0.048(2) 0.081(2) 0.0018(19) 0.008(2) 0.0162(19)
C021 0.060(2) 0.065(2) 0.061(2) 0.0036(18) -0.0033(17) 0.0234(18)
C022 0.077(3) 0.046(2) 0.112(3) 0.010(2) -0.001(2) 0.005(2)
C023 0.076(3) 0.040(2) 0.113(3) 0.004(2) 0.004(2) 0.013(2)
C024 0.063(2) 0.119(3) 0.051(2) 0.011(2) -0.0044(19) 0.033(2)
C025 0.067(2) 0.062(2) 0.070(2) -0.0003(18) 0.0078(19) 0.019(2)
C026 0.060(2) 0.108(3) 0.058(2) -0.012(2) 0.0032(19) 0.023(2)
C027 0.070(3) 0.055(3) 0.110(3) 0.029(2) 0.002(2) 0.010(2)
C028 0.069(3) 0.121(3) 0.041(2) 0.001(2) -0.0018(19) 0.029(2)
C029 0.061(2) 0.100(3) 0.065(3) -0.018(2) -0.006(2) 0.026(2)
C02A 0.079(3) 0.114(3) 0.056(2) 0.022(2) 0.002(2) 0.034(2)
C02B 0.071(3) 0.073(3) 0.084(3) -0.021(2) -0.009(2) 0.012(2)
C02C 0.062(3) 0.066(3) 0.101(3) -0.006(2) -0.007(2) -0.002(2)
C02D 0.066(3) 0.129(3) 0.046(2) 0.016(2) 0.0031(19) 0.032(2)
C02E 0.073(3) 0.046(2) 0.104(3) 0.012(2) -0.003(2) 0.015(2)
O02F 0.087(5) 0.160(15) 0.24(2) 0.117(14) 0.037(9) 0.063(8)
C02G 0.079(3) 0.083(3) 0.064(2) 0.004(2) 0.018(2) 0.012(2)
C02H 0.068(3) 0.122(4) 0.057(3) -0.011(2) -0.015(2) 0.031(3)
C02I 0.070(3) 0.107(4) 0.080(3) 0.034(2) 0.016(2) 0.022(3)
C02J 0.060(3) 0.088(3) 0.088(3) 0.040(2) 0.012(2) 0.014(2)
C02K 0.073(3) 0.085(3) 0.103(4) 0.040(2) 0.008(2) 0.025(3)
C02L 0.072(3) 0.106(3) 0.068(3) 0.038(2) 0.013(2) 0.026(2)
C02N 0.057(2) 0.112(4) 0.066(3) -0.020(2) -0.012(2) 0.019(2)
C02O 0.080(3) 0.055(3) 0.118(4) -0.010(3) -0.006(3) 0.015(2)
C02P 0.057(2) 0.073(3) 0.097(3) -0.008(2) -0.012(2) 0.006(2)
C02Q 0.080(3) 0.073(3) 0.093(3) 0.005(2) 0.005(3) 0.029(2)
C02R 0.071(3) 0.103(4) 0.080(3) 0.032(2) 0.004(2) 0.028(3)
C02S 0.065(3) 0.117(3) 0.061(3) 0.019(3) 0.003(2) 0.028(3)
C02U 0.078(3) 0.054(3) 0.114(3) -0.003(3) -0.006(2) 0.005(2)
C02V 0.065(3) 0.114(3) 0.075(3) 0.032(3) 0.005(2) 0.028(3)
C02W 0.065(2) 0.090(3) 0.071(3) -0.024(2) -0.010(2) 0.023(2)
C02X 0.091(3) 0.096(3) 0.054(2) 0.004(2) 0.020(2) 0.003(3)
C02Y 0.079(3) 0.137(4) 0.056(3) 0.017(3) 0.013(2) 0.033(3)
C02Z 0.080(3) 0.069(3) 0.104(3) -0.021(2) -0.004(3) 0.019(2)
C031 0.073(3) 0.122(4) 0.082(3) -0.040(3) -0.014(2) 0.025(3)
C032 0.065(3) 0.121(4) 0.056(2) -0.004(3) -0.011(2) 0.027(3)
C033 0.078(3) 0.126(4) 0.068(3) -0.032(3) -0.014(2) 0.029(3)
C034 0.069(3) 0.076(3) 0.098(3) 0.035(2) 0.009(2) 0.012(2)
C035 0.066(3) 0.132(3) 0.056(2) -0.018(3) -0.010(2) 0.026(3)
C036 0.072(3) 0.081(4) 0.144(4) -0.048(3) -0.023(3) 0.009(3)
C037 0.081(3) 0.090(3) 0.125(4) -0.057(3) -0.021(3) 0.019(3)
C038 0.076(3) 0.134(4) 0.065(3) 0.024(3) 0.017(2) 0.035(3)
C039 0.079(3) 0.101(3) 0.101(4) 0.051(3) 0.014(3) 0.030(3)
C03A 0.069(3) 0.086(4) 0.128(4) 0.024(3) 0.000(3) -0.007(3)
C03B 0.073(3) 0.132(4) 0.069(3) 0.042(3) 0.018(2) 0.027(3)
C03C 0.084(3) 0.142(4) 0.058(3) -0.004(3) 0.008(2) 0.035(3)
C03D 0.091(4) 0.080(3) 0.084(3) 0.005(2) 0.022(3) 0.010(3)
C03E 0.073(3) 0.082(3) 0.076(3) 0.002(2) 0.019(2) 0.012(2)
C03F 0.076(3) 0.114(3) 0.078(3) 0.040(3) 0.008(2) 0.031(3)
C03G 0.078(3) 0.111(4) 0.096(4) -0.047(3) -0.012(3) 0.032(3)
C03H 0.072(3) 0.087(4) 0.117(3) 0.034(3) 0.003(3) 0.000(3)
C03I 0.069(3) 0.110(3) 0.082(3) 0.017(3) 0.022(2) 0.009(3)
C03J 0.089(4) 0.041(2) 0.168(5) 0.008(3) 0.004(3) 0.016(2)
C03K 0.089(4) 0.066(3) 0.156(4) 0.044(3) 0.018(3) 0.011(3)
C03L 0.072(3) 0.125(4) 0.110(4) -0.046(3) -0.033(3) 0.026(3)
C03M 0.076(3) 0.107(4) 0.131(5) -0.054(3) -0.023(3) 0.016(3)
C03N 0.091(4) 0.056(3) 0.175(5) 0.031(3) 0.007(3) 0.010(3)
O03O 0.126(10) 0.111(9) 0.120(9) 0.049(7) 0.031(8) 0.061(8)
C03P 0.076(3) 0.093(4) 0.141(5) 0.050(3) 0.020(3) 0.013(3)
C03Q 0.084(3) 0.082(3) 0.133(4) -0.056(3) -0.021(3) 0.014(3)
C03R 0.089(4) 0.066(3) 0.154(5) -0.036(3) -0.018(3) 0.002(3)
C03S 0.092(4) 0.091(4) 0.122(4) 0.047(3) 0.016(3) 0.031(3)
C03T 0.108(4) 0.058(3) 0.173(5) -0.033(3) -0.007(4) 0.016(3)
C03U 0.080(3) 0.096(4) 0.125(5) 0.048(3) 0.021(3) 0.020(3)
C03V 0.096(4) 0.047(3) 0.177(5) -0.031(3) -0.009(3) 0.007(3)
C03W 0.092(4) 0.077(3) 0.145(5) 0.041(3) 0.013(3) 0.028(3)
C03Y 0.097(4) 0.044(3) 0.180(5) -0.005(3) -0.002(3) 0.006(3)
C03Z 0.082(3) 0.072(3) 0.161(5) -0.046(3) -0.013(4) 0.017(3)
C041 0.086(4) 0.090(3) 0.114(4) 0.015(3) 0.007(3) -0.005(3)
C042 0.122(5) 0.088(3) 0.101(3) 0.002(3) 0.041(3) 0.004(3)
C043 0.084(4) 0.103(4) 0.080(3) 0.009(3) 0.009(3) -0.007(3)
C044 0.096(4) 0.067(4) 0.204(6) 0.013(5) 0.002(4) -0.006(3)
C045 0.098(4) 0.068(4) 0.198(5) 0.032(5) 0.012(4) -0.001(3)
C046 0.131(5) 0.137(4) 0.087(3) 0.033(3) 0.039(3) 0.064(4)
C047 0.096(4) 0.043(3) 0.177(5) -0.007(3) 0.002(4) 0.020(3)
C048 0.151(7) 0.142(5) 0.121(5) 0.059(4) 0.061(4) 0.073(5)
C049 0.098(5) 0.122(4) 0.173(6) 0.061(4) 0.051(5) 0.039(4)
C04A 0.122(5) 0.100(4) 0.109(4) -0.014(3) 0.028(4) -0.012(4)
C04B 0.128(5) 0.115(4) 0.087(4) -0.004(3) 0.010(4) -0.028(4)
C04C 0.098(5) 0.097(4) 0.165(6) 0.029(4) 0.008(4) -0.004(4)
C04F 0.120(6) 0.127(5) 0.250(11) 0.085(6) 0.073(6) 0.035(5)
C04I 0.166(9) 0.138(6) 0.41(2) 0.155(10) 0.147(11) 0.073(6)
C04K 0.170(8) 0.109(5) 0.137(6) -0.022(4) 0.049(6) -0.032(5)
C04N 0.265(14) 0.141(8) 0.201(11) -0.061(8) 0.096(10) -0.068(9)
C6 0.083(8) 0.089(7) 0.126(10) 0.048(7) 0.015(7) 0.034(6)
C6A 0.198(16) 0.145(12) 0.123(11) 0.035(9) 0.029(11) 0.112(12)
O03P 0.132(7) 0.124(8) 0.069(4) 0.015(5) 0.030(4) 0.083(6)
O02G 0.073(5) 0.071(5) 0.185(12) 0.038(6) -0.008(6) 0.017(4)
C1 0.061(6) 0.126(15) 0.056(5) 0.005(6) 0.006(5) -0.024(8)
O2 0.046(5) 0.105(7) 0.064(5) 0.031(5) -0.011(4) -0.019(4)
O3 0.106(7) 0.191(12) 0.077(5) 0.031(6) -0.017(5) -0.080(7)
C4 0.169(18) 0.29(3) 0.109(12) 0.011(16) -0.027(11) -0.164(19)
O2A 0.131(10) 0.277(19) 0.069(6) -0.065(8) 0.011(6) -0.006(10)
C1A 0.063(4) 0.093(9) 0.055(5) -0.019(5) 0.008(3) -0.003(4)
O3A 0.051(3) 0.129(6) 0.073(4) -0.007(4) -0.004(2) 0.006(3)
C4A 0.057(4) 0.172(12) 0.063(5) -0.005(6) -0.010(4) 0.001(6)

loop_
_atom_type_symbol
_atom_type_description
_atom_type_scat_dispersion_real
_atom_type_scat_dispersion_imag
_atom_type_scat_source
C C 0.0181 0.0091 'International Tables Vol C Tables 4.2.6.8 and 6.1.1.4'
H H 0.0000 0.0000 'International Tables Vol C Tables 4.2.6.8 and 6.1.1.4'
Cl Cl 0.3639 0.7018 'International Tables Vol C Tables 4.2.6.8 and 6.1.1.4'
O O 0.0492 0.0322 'International Tables Vol C Tables 4.2.6.8 and 6.1.1.4'

loop_
_geom_angle_atom_site_label_1
_geom_angle_atom_site_label_2
_geom_angle_atom_site_label_3
_geom_angle
_geom_angle_site_symmetry_1
_geom_angle_site_symmetry_3
_geom_angle_publ_flag
C01X O003 C02G 116.2(4) . . ?
C01K O004 C02X 116.0(4) . . ?
C009 C008 C00M 119.6(4) . . ?
C009 C008 C019 120.6(4) . . ?
C00M C008 C019 108.9(4) . . ?
C008 C009 C00H 119.9(4) . . ?
C008 C009 C01R 119.3(4) . . ?
C00H C009 C01R 108.9(4) . . ?
C00C C00A C00N 108.7(4) . . ?
C01Q C00A C00C 120.2(4) . . ?
C01Q C00A C00N 120.0(4) . . ?
C00K C00B C00M 107.2(4) . . ?
C00R C00B C00K 121.1(4) . . ?
C00R C00B C00M 119.9(4) . . ?
C00A C00C C00I 107.9(4) . . ?
C01A C00C C00A 120.3(4) . . ?
C01A C00C C00I 119.5(4) . . ?
C00I C00D C00O 119.4(4) . . ?
C00I C00D C011 123.4(4) . . ?
C00O C00D C011 108.1(3) . . ?
C00F C00E C00W 109.1(4) . . ?
C00M C00E C00F 121.0(4) . . ?
C00M C00E C00W 119.2(4) . . ?
C00E C00F C00U 107.7(3) . . ?
C00H C00F C00E 119.3(4) . . ?
C00H C00F C00U 123.6(4) . . ?
C00J C00G C010 119.6(4) . . ?
C00J C00G C01F 121.8(4) . . ?
C010 C00G C01F 108.8(4) . . ?
C009 C00H C00J 107.5(4) . . ?
C00F C00H C009 120.8(4) . . ?
C00F C00H C00J 120.5(4) . . ?
C00D C00I C00C 121.3(4) . . ?
C00D C00I C00Q 120.1(4) . . ?
C00Q C00I C00C 106.4(4) . . ?
C00G C00J C00H 121.8(4) . . ?
C00G C00J C017 119.2(4) . . ?
C017 C00J C00H 107.8(4) . . ?
C00Z C00K C00B 121.2(4) . . ?
C00Z C00K C019 120.0(4) . . ?
C019 C00K C00B 107.9(4) . . ?
C008 C00M C00B 108.0(4) . . ?
C00E C00M C008 119.2(4) . . ?
C00E C00M C00B 120.3(4) . . ?
C00Q C00N C00A 107.3(4) . . ?
C01C C00N C00A 119.4(4) . . ?
C01C C00N C00Q 121.1(4) . . ?
C00D C00O C01B 108.4(4) . . ?
C00V C00O C00D 121.3(4) . . ?
C00V C00O C01B 119.3(4) . . ?
C00I C00Q C00N 109.7(4) . . ?
C01I C00Q C00I 120.5(4) . . ?
C01I C00Q C00N 119.1(4) . . ?
C00B C00R C011 123.1(4) . . ?
C00B C00R C01B 119.5(4) . . ?
C01B C00R C011 107.4(3) . . ?
C01T C00S C01F 107.8(4) . . ?
C021 C00S C01F 122.3(4) . . ?
C021 C00S C01T 119.7(4) . . ?
C014 C00T C01A 120.5(4) . . ?
C014 C00T C01M 120.2(4) . . ?
C01A C00T C01M 108.6(4) . . ?
C00F C00U C01F 115.4(3) . . ?
C00F C00U C025 124.8(4) . . ?
C013 C00U C00F 105.4(3) . . ?
C013 C00U C01F 116.2(3) . . ?
C013 C00U C025 127.3(4) . . ?
C025 C00U C01F 58.2(3) . . ?
C00O C00V C00X 120.8(4) . . ?
C00O C00V C01I 119.1(4) . . ?
C01I C00V C00X 108.2(4) . . ?
C013 C00W C00E 108.5(4) . . ?
C01B C00W C00E 120.0(4) . . ?
C01B C00W C013 121.0(4) . . ?
C00V C00X C021 107.6(4) . . ?
C013 C00X C00V 119.3(4) . . ?
C013 C00X C021 122.1(4) . . ?
C00K C00Z C01H 122.5(4) . . ?
C00K C00Z C01M 119.3(4) . . ?
C01M C00Z C01H 107.7(4) . . ?
C00G C010 C01T 108.7(4) . . ?
C01E C010 C00G 121.2(4) . . ?
C01E C010 C01T 119.4(4) . . ?
C00D C011 C01H 115.2(3) . . ?
C00D C011 C01W 123.4(3) . . ?
C00R C011 C00D 105.9(3) . . ?
C00R C011 C01H 116.2(3) . . ?
C00R C011 C01W 128.0(4) . . ?
C01W C011 C01H 58.5(3) . . ?
C01J C012 C01C 107.7(4) . . ?
C01L C012 C01C 119.8(4) . . ?
C01L C012 C01J 119.9(4) . . ?
C00W C013 C00U 108.2(3) . . ?
C00X C013 C00U 122.2(4) . . ?
C00X C013 C00W 120.0(4) . . ?
C00T C014 C01Q 119.3(4) . . ?
C00T C014 C020 120.2(4) . . ?
C01Q C014 C020 108.1(4) . . ?
C01G C015 C01Q 119.3(4) . . ?
C01G C015 C01V 119.6(4) . . ?
C01Q C015 C01V 108.8(4) . . ?
C01D C016 C01N 108.4(4) . . ?
C01R C016 C01D 119.9(4) . . ?
C01R C016 C01N 119.8(4) . . ?
C00J C017 C01R 107.6(4) . . ?
C018 C017 C00J 121.4(4) . . ?
C018 C017 C01R 119.6(4) . . ?
C017 C018 C01E 119.2(4) . . ?
C017 C018 C01Z 120.7(4) . . ?
C01E C018 C01Z 108.0(4) . . ?
C008 C019 C00K 108.0(4) . . ?
C01N C019 C008 120.2(4) . . ?
C01N C019 C00K 120.3(4) . . ?
C00C C01A C00T 119.7(4) . . ?
C00C C01A C01H 123.5(4) . . ?
C00T C01A C01H 108.2(4) . . ?
C00O C01B C00R 109.2(3) . . ?
C00W C01B C00O 119.5(4) . . ?
C00W C01B C00R 121.0(4) . . ?
C00N C01C C012 119.3(4) . . ?
C00N C01C C01G 121.0(4) . . ?
C01G C01C C012 108.1(4) . . ?
C016 C01D C01S 107.1(4) . . ?
C01Z C01D C016 120.8(4) . . ?
C01Z C01D C01S 120.5(4) . . ?
C010 C01E C018 119.2(4) . . ?
C010 C01E C01Y 120.8(4) . . ?
C018 C01E C01Y 107.9(4) . . ?
C00G C01F C00S 104.9(4) . . ?
C00G C01F C00U 116.4(3) . . ?
C00G C01F C025 125.8(4) . . ?
C00S C01F C00U 115.7(4) . . ?
C00S C01F C025 126.9(4) . . ?
C025 C01F C00U 57.5(3) . . ?
C015 C01G C01C 120.2(4) . . ?
C015 C01G C01O 119.2(4) . . ?
C01C C01G C01O 108.8(4) . . ?
C00Z C01H C011 115.5(3) . . ?
C00Z C01H C01W 127.3(4) . . ?
C01A C01H C00Z 105.5(4) . . ?
C01A C01H C011 116.4(3) . . ?
C01A C01H C01W 124.5(4) . . ?
C01W C01H C011 58.2(3) . . ?
C00Q C01I C00V 119.4(4) . . ?
C00Q C01I C01L 119.9(4) . . ?
C01L C01I C00V 108.6(4) . . ?
C012 C01J C01O 109.0(4) . . ?
C01T C01J C012 119.8(4) . . ?
C01T C01J C01O 119.0(4) . . ?
O002 C01K O004 125.3(4) . . ?
O002 C01K C01W 125.7(5) . . ?
O004 C01K C01W 109.0(4) . . ?
C012 C01L C01I 120.8(4) . . ?
C012 C01L C021 120.7(4) . . ?
C01I C01L C021 107.9(4) . . ?
C00Z C01M C00T 108.8(4) . . ?
C01P C01M C00T 119.2(4) . . ?
C01P C01M C00Z 121.1(4) . . ?
C019 C01N C016 119.7(4) . . ?
C019 C01N C01P 120.2(4) . . ?
C01P C01N C016 108.1(4) . . ?
C01G C01O C01J 106.4(4) . . ?
C01Y C01O C01G 120.5(4) . . ?
C01Y C01O C01J 121.6(4) . . ?
C01M C01P C01N 119.0(4) . . ?
C01M C01P C01S 120.3(4) . . ?
C01N C01P C01S 107.9(4) . . ?
C00A C01Q C014 119.9(4) . . ?
C00A C01Q C015 120.1(4) . . ?
C014 C01Q C015 107.4(4) . . ?
C009 C01R C017 108.2(4) . . ?
C016 C01R C009 120.4(4) . . ?
C016 C01R C017 119.4(4) . . ?
C01P C01S C01D 108.6(4) . . ?
C020 C01S C01D 119.4(4) . . ?
C020 C01S C01P 120.1(4) . . ?
C00S C01T C010 108.9(4) . . ?
C01J C01T C00S 120.5(4) . . ?
C01J C01T C010 120.6(4) . . ?
C01V C01U C01Y 120.6(4) . . ?
C01V C01U C01Z 119.6(4) . . ?
C01Y C01U C01Z 107.6(4) . . ?
C01U C01V C015 120.1(4) . . ?
C01U C01V C020 120.3(4) . . ?
C020 C01V C015 107.0(4) . . ?
C011 C01W C01H 63.3(3) . . ?
C011 C01W C01K 115.4(4) . . ?
C011 C01W C1 114.0(10) . . ?
C011 C01W C1A 121.7(6) . . ?
C01H C01W C01K 116.5(4) . . ?
C01H C01W C1A 114.1(7) . . ?
C1 C01W C01H 123.4(8) . . ?
C1 C01W C01K 114.1(6) . . ?
C1A C01W C01K 115.5(5) . . ?
O003 C01X C025 109.2(4) . . ?
O005 C01X O003 125.4(5) . . ?
O005 C01X C025 125.4(5) . . ?
C01O C01Y C01E 118.6(4) . . ?
C01O C01Y C01U 119.9(4) . . ?
C01U C01Y C01E 108.4(4) . . ?
C018 C01Z C01U 108.2(4) . . ?
C01D C01Z C018 119.6(4) . . ?
C01D C01Z C01U 120.0(4) . . ?
C01S C020 C014 120.0(4) . . ?
C01S C020 C01V 120.2(4) . . ?
C01V C020 C014 108.6(4) . . ?
C00S C021 C00X 120.9(4) . . ?
C00S C021 C01L 119.3(4) . . ?
C01L C021 C00X 107.7(4) . . ?
C023 C022 C02U 118.7(5) . . ?
C03A C022 C023 117.0(6) . . ?
C03A C022 C02U 123.3(5) . . ?
C022 C023 H023 119.0 . . ?
C02E C023 C022 121.9(5) . . ?
C02E C023 H023 119.0 . . ?
C02A C024 H024 119.5 . . ?
C032 C024 H024 119.5 . . ?
C032 C024 C02A 121.0(5) . . ?
C00U C025 C01F 64.3(3) . . ?
C00U C025 C01X 116.8(4) . . ?
C00U C025 C02Q 120.7(4) . . ?
C01F C025 C01X 117.8(4) . . ?
C02Q C025 C01F 119.8(4) . . ?
C02Q C025 C01X 110.7(4) . . ?
C028 C026 H026 119.4 . . ?
C029 C026 H026 119.4 . . ?
C029 C026 C028 121.2(5) . . ?
C02E C027 C034 118.6(5) . . ?
C03H C027 C02E 117.2(6) . . ?
C03H C027 C034 123.1(5) . . ?
C026 C028 C02D 120.1(5) . . ?
C026 C028 C02H 116.3(5) . . ?
C02H C028 C02D 122.6(5) . . ?
C026 C029 H029 118.8 . . ?
C026 C029 C02W 122.5(5) . . ?
C02W C029 H029 118.8 . . ?
C024 C02A C02L 119.5(5) . . ?
C024 C02A C02Y 116.6(6) . . ?
C02Y C02A C02L 122.6(6) . . ?
C02P C02B C02W 119.1(5) . . ?
C02P C02B C02Z 115.4(5) . . ?
C02Z C02B C02W 123.7(5) . . ?
C02P C02C H02E 119.4 . . ?
C02P C02C C02U 121.3(5) . . ?
C02U C02C H02E 119.4 . . ?
C02S C02D C028 119.6(5) . . ?
C038 C02D C028 122.6(5) . . ?
C038 C02D C02S 116.7(6) . . ?
C023 C02E C027 120.7(5) . . ?
C023 C02E H02F 119.7 . . ?
C027 C02E H02F 119.7 . . ?
O003 C02G H02A 110.1 . . ?
O003 C02G H02B 110.1 . . ?
O003 C02G C03E 107.8(4) . . ?
H02A C02G H02B 108.5 . . ?
C03E C02G H02A 110.1 . . ?
C03E C02G H02B 110.1 . . ?
C028 C02H H02H 119.2 . . ?
C02N C02H C028 121.6(5) . . ?
C02N C02H H02H 119.2 . . ?
C02J C02I H02I 119.0 . . ?
C02J C02I C02L 122.1(5) . . ?
C02L C02I H02I 119.0 . . ?
C02I C02J H02J 119.2 . . ?
C02I C02J C034 121.6(5) . . ?
C034 C02J H02J 119.2 . . ?
C02R C02K H02K 118.9 . . ?
C02R C02K C034 122.2(5) . . ?
C034 C02K H02K 118.9 . . ?
C02I C02L C02A 120.4(5) . . ?
C02I C02L C02R 115.5(6) . . ?
C02R C02L C02A 122.8(5) . . ?
C02H C02N H02N 119.3 . . ?
C02H C02N C02W 121.5(5) . . ?
C02W C02N H02N 119.3 . . ?
C02U C02O H02O 119.3 . . ?
C02Z C02O H02O 119.3 . . ?
C02Z C02O C02U 121.4(5) . . ?
C02B C02P H02P 119.0 . . ?
C02C C02P C02B 122.1(5) . . ?
C02C C02P H02P 119.0 . . ?
O02F C02Q C025 112.2(9) . . ?
O02F C02Q O03O 116.2(14) . . ?
O03O C02Q C025 121.3(7) . . ?
O03P C02Q C025 121.5(7) . . ?
O02G C02Q C025 116.9(7) . . ?
O02G C02Q O03P 110.7(10) . . ?
C02K C02R C02L 120.9(5) . . ?
C02K C02R H02R 119.5 . . ?
C02L C02R H02R 119.5 . . ?
C02D C02S H02S 119.6 . . ?
C02V C02S C02D 120.7(5) . . ?
C02V C02S H02S 119.6 . . ?
C02C C02U C022 119.2(5) . . ?
C02O C02U C022 122.8(5) . . ?
C02O C02U C02C 116.6(6) . . ?
C02S C02V H02V 118.8 . . ?
C02S C02V C03F 122.4(6) . . ?
C03F C02V H02V 118.8 . . ?
C029 C02W C02B 119.3(4) . . ?
C029 C02W C02N 115.5(5) . . ?
C02N C02W C02B 124.0(5) . . ?
O004 C02X H02C 110.1 . . ?
O004 C02X H02D 110.1 . . ?
O004 C02X C03I 107.9(4) . . ?
H02C C02X H02D 108.4 . . ?
C03I C02X H02C 110.1 . . ?
C03I C02X H02D 110.1 . . ?
C02A C02Y H02Y 119.3 . . ?
C03C C02Y C02A 121.3(6) . . ?
C03C C02Y H02Y 119.3 . . ?
C02B C02Z H02Z 118.9 . . ?
C02O C02Z C02B 122.1(6) . . ?
C02O C02Z H02Z 118.9 . . ?
C033 C031 H031 119.5 . . ?
C03G C031 H031 119.5 . . ?
C03G C031 C033 121.0(6) . . ?
C024 C032 H032 119.1 . . ?
C024 C032 C035 121.8(5) . . ?
C035 C032 H032 119.1 . . ?
C031 C033 C035 117.5(6) . . ?
C031 C033 C03L 115.9(7) . . ?
C03L C033 C035 125.2(5) . . ?
C02J C034 C027 120.3(5) . . ?
C02J C034 C02K 116.0(6) . . ?
C02K C034 C027 122.7(5) . . ?
C032 C035 C033 118.8(5) . . ?
C03C C035 C032 116.1(6) . . ?
C03C C035 C033 123.8(5) . . ?
C03Q C036 H036 119.4 . . ?
C03R C036 H036 119.4 . . ?
C03R C036 C03Q 121.1(6) . . ?
C03G C037 C03M 115.5(7) . . ?
C03G C037 C03Q 119.6(6) . . ?
C03M C037 C03Q 123.8(7) . . ?
C02D C038 H038 118.8 . . ?
C03B C038 C02D 122.3(5) . . ?
C03B C038 H038 118.8 . . ?
C03S C039 C03F 124.9(6) . . ?
C03U C039 C03F 120.9(5) . . ?
C03U C039 C03S 113.0(7) . . ?
C022 C03A H03A 119.3 . . ?
C022 C03A C03H 121.4(6) . . ?
C03H C03A H03A 119.3 . . ?
C038 C03B H03B 119.8 . . ?
C038 C03B C03F 120.4(6) . . ?
C03F C03B H03B 119.8 . . ?
C02Y C03C C035 122.2(6) . . ?
C02Y C03C H03C 118.9 . . ?
C035 C03C H03C 118.9 . . ?
C03E C03D H03D 118.9 . . ?
C042 C03D H03D 118.9 . . ?
C042 C03D C03E 122.1(6) . . ?
C03D C03E C02G 122.5(5) . . ?
C043 C03E C02G 119.0(5) . . ?
C043 C03E C03D 118.4(6) . . ?
C02V C03F C039 120.3(6) . . ?
C03B C03F C02V 116.5(6) . . ?
C03B C03F C039 121.7(6) . . ?
C031 C03G C037 121.4(6) . . ?
C031 C03G H03G 119.3 . . ?
C037 C03G H03G 119.3 . . ?
C027 C03H C03A 120.8(6) . . ?
C027 C03H H03H 119.6 . . ?
C03A C03H H03H 119.6 . . ?
C041 C03I C02X 122.1(5) . . ?
C041 C03I C046 119.2(7) . . ?
C046 C03I C02X 118.6(6) . . ?
C03N C03J H03J 118.9 . . ?
C047 C03J H03J 118.9 . . ?
C047 C03J C03N 122.2(7) . . ?
C03P C03K C03N 117.9(7) . . ?
C03W C03K C03N 123.1(7) . . ?
C03W C03K C03P 117.5(8) . . ?
C033 C03L H03L 118.9 . . ?
C03M C03L C033 122.1(6) . . ?
C03M C03L H03L 118.9 . . ?
C037 C03M H03M 118.7 . . ?
C03L C03M C037 122.6(7) . . ?
C03L C03M H03M 118.7 . . ?
C03J C03N C03K 119.4(6) . . ?
C045 C03N C03J 115.7(8) . . ?
C045 C03N C03K 123.6(8) . . ?
C02Q O03O C6 100.2(10) . . ?
C03K C03P H03P 119.3 . . ?
C03U C03P C03K 121.5(7) . . ?
C03U C03P H03P 119.3 . . ?
C036 C03Q C037 119.8(6) . . ?
C036 C03Q C03Z 116.1(8) . . ?
C03Z C03Q C037 122.5(7) . . ?
C036 C03R H03R 118.5 . . ?
C036 C03R C03V 123.1(8) . . ?
C03V C03R H03R 118.5 . . ?
C039 C03S H03S 118.2 . . ?
C03W C03S C039 123.5(7) . . ?
C03W C03S H03S 118.2 . . ?
C03V C03T H03T 119.5 . . ?
C03Z C03T H03T 119.5 . . ?
C03Z C03T C03V 121.0(7) . . ?
C039 C03U H03U 118.6 . . ?
C03P C03U C039 122.8(7) . . ?
C03P C03U H03U 118.6 . . ?
C03R C03V C03T 116.1(8) . . ?
C03R C03V C03Y 121.2(7) . . ?
C03T C03V C03Y 121.4(7) . . ?
C03K C03W H03W 119.8 . . ?
C03S C03W C03K 120.4(7) . . ?
C03S C03W H03W 119.8 . . ?
C044 C03Y C03V 120.6(7) . . ?
C047 C03Y C03V 120.4(8) . . ?
C047 C03Y C044 117.8(9) . . ?
C03Q C03Z H03Z 119.2 . . ?
C03T C03Z C03Q 121.6(7) . . ?
C03T C03Z H03Z 119.2 . . ?
C03I C041 H041 119.3 . . ?
C03I C041 C04C 121.4(7) . . ?
C04C C041 H041 119.3 . . ?
C03D C042 H042 119.5 . . ?
C03D C042 C04A 121.1(7) . . ?
C04A C042 H042 119.5 . . ?
C03E C043 H043 120.7 . . ?
C04B C043 C03E 118.7(6) . . ?
C04B C043 H043 120.7 . . ?
C03Y C044 H044 120.2 . . ?
C045 C044 C03Y 119.7(8) . . ?
C045 C044 H044 120.2 . . ?
C03N C045 H045 119.0 . . ?
C044 C045 C03N 122.1(8) . . ?
C044 C045 H045 119.0 . . ?
C03I C046 H046 119.9 . . ?
C048 C046 C03I 120.3(8) . . ?
C048 C046 H046 119.9 . . ?
C03J C047 C03Y 121.6(8) . . ?
C03J C047 H047 119.2 . . ?
C03Y C047 H047 119.2 . . ?
C046 C048 H048 119.3 . . ?
C046 C048 C049 121.5(7) . . ?
C049 C048 H048 119.3 . . ?
C048 C049 C04F 121.6(9) . . ?
C04C C049 C048 117.1(8) . . ?
C04C C049 C04F 121.3(10) . . ?
C042 C04A C04B 117.0(7) . . ?
C042 C04A C04K 119.9(8) . . ?
C04B C04A C04K 123.1(8) . . ?
C043 C04B C04A 122.5(7) . . ?
C043 C04B H04B 118.8 . . ?
C04A C04B H04B 118.8 . . ?
C041 C04C H04C 119.7 . . ?
C049 C04C C041 120.5(9) . . ?
C049 C04C H04C 119.7 . . ?
C04I C04F C049 175.1(15) . . ?
C04F C04I H04I 180.0 . . ?
C04N C04K C04A 177.0(11) . . ?
C04K C04N H04N 180.0 . . ?
O03O C6 H6A 109.5 . . ?
O03O C6 H6B 109.5 . . ?
O03O C6 H6C 109.5 . . ?
H6A C6 H6B 109.5 . . ?
H6A C6 H6C 109.5 . . ?
H6B C6 H6C 109.5 . . ?
H6AA C6A H6AB 109.5 . . ?
H6AA C6A H6AC 109.5 . . ?
H6AB C6A H6AC 109.5 . . ?
O03P C6A H6AA 109.5 . . ?
O03P C6A H6AB 109.5 . . ?
O03P C6A H6AC 109.5 . . ?
C02Q O03P C6A 117.0(11) . . ?
O2 C1 C01W 123.5(14) . . ?
O2 C1 O3 124.5(11) . . ?
O3 C1 C01W 111.8(10) . . ?
C1 O3 C4 112.5(11) . . ?
O2A C1A C01W 121.9(13) . . ?
O2A C1A O3A 126.1(12) . . ?
O3A C1A C01W 112.0(8) . . ?
C1A O3A C4A 117.5(7) . . ?

loop_
_geom_bond_atom_site_label_1
_geom_bond_atom_site_label_2
_geom_bond_distance
_geom_bond_site_symmetry_2
_geom_bond_publ_flag
O002 C01K 1.180(5) . ?
O003 C01X 1.331(6) . ?
O003 C02G 1.449(6) . ?
O004 C01K 1.332(6) . ?
O004 C02X 1.444(6) . ?
O005 C01X 1.192(6) . ?
C008 C009 1.402(6) . ?
C008 C00M 1.435(6) . ?
C008 C019 1.438(6) . ?
C009 C00H 1.434(6) . ?
C009 C01R 1.443(6) . ?
C00A C00C 1.438(6) . ?
C00A C00N 1.452(6) . ?
C00A C01Q 1.391(6) . ?
C00B C00K 1.460(6) . ?
C00B C00M 1.461(6) . ?
C00B C00R 1.376(6) . ?
C00C C00I 1.486(6) . ?
C00C C01A 1.386(6) . ?
C00D C00I 1.379(6) . ?
C00D C00O 1.434(6) . ?
C00D C011 1.487(6) . ?
C00E C00F 1.435(6) . ?
C00E C00M 1.395(6) . ?
C00E C00W 1.444(6) . ?
C00F C00H 1.370(6) . ?
C00F C00U 1.492(6) . ?
C00G C00J 1.391(6) . ?
C00G C010 1.428(6) . ?
C00G C01F 1.485(6) . ?
C00H C00J 1.474(6) . ?
C00I C00Q 1.440(6) . ?
C00J C017 1.451(6) . ?
C00K C00Z 1.391(6) . ?
C00K C019 1.449(6) . ?
C00N C00Q 1.447(6) . ?
C00N C01C 1.388(6) . ?
C00O C00V 1.394(6) . ?
C00O C01B 1.442(6) . ?
C00Q C01I 1.398(6) . ?
C00R C011 1.483(6) . ?
C00R C01B 1.443(6) . ?
C00S C01F 1.501(6) . ?
C00S C01T 1.439(6) . ?
C00S C021 1.387(6) . ?
C00T C014 1.398(6) . ?
C00T C01A 1.440(6) . ?
C00T C01M 1.450(6) . ?
C00U C013 1.485(6) . ?
C00U C01F 1.601(6) . ?
C00U C025 1.498(6) . ?
C00V C00X 1.449(6) . ?
C00V C01I 1.443(6) . ?
C00W C013 1.439(6) . ?
C00W C01B 1.385(6) . ?
C00X C013 1.378(6) . ?
C00X C021 1.462(6) . ?
C00Z C01H 1.498(6) . ?
C00Z C01M 1.440(6) . ?
C010 C01E 1.403(6) . ?
C010 C01T 1.442(6) . ?
C011 C01H 1.593(6) . ?
C011 C01W 1.516(6) . ?
C012 C01C 1.450(6) . ?
C012 C01J 1.423(6) . ?
C012 C01L 1.385(6) . ?
C014 C01Q 1.447(6) . ?
C014 C020 1.448(7) . ?
C015 C01G 1.403(6) . ?
C015 C01Q 1.451(6) . ?
C015 C01V 1.452(7) . ?
C016 C01D 1.447(7) . ?
C016 C01N 1.455(6) . ?
C016 C01R 1.399(6) . ?
C017 C018 1.384(6) . ?
C017 C01R 1.454(6) . ?
C018 C01E 1.448(6) . ?
C018 C01Z 1.452(6) . ?
C019 C01N 1.395(6) . ?
C01A C01H 1.483(6) . ?
C01C C01G 1.424(7) . ?
C01D C01S 1.455(7) . ?
C01D C01Z 1.366(7) . ?
C01E C01Y 1.465(7) . ?
C01F C025 1.509(6) . ?
C01G C01O 1.451(6) . ?
C01H C01W 1.520(6) . ?
C01I C01L 1.440(6) . ?
C01J C01O 1.455(6) . ?
C01J C01T 1.404(6) . ?
C01K C01W 1.526(6) . ?
C01L C021 1.454(6) . ?
C01M C01P 1.406(6) . ?
C01N C01P 1.437(6) . ?
C01O C01Y 1.381(7) . ?
C01P C01S 1.450(7) . ?
C01S C020 1.388(7) . ?
C01U C01V 1.372(7) . ?
C01U C01Y 1.441(6) . ?
C01U C01Z 1.468(7) . ?
C01V C020 1.447(7) . ?
C01W C1 1.516(12) . ?
C01W C1A 1.525(10) . ?
C01X C025 1.518(7) . ?
C022 C023 1.390(7) . ?
C022 C02U 1.499(9) . ?
C022 C03A 1.376(9) . ?
C023 H023 0.9500 . ?
C023 C02E 1.375(8) . ?
C024 H024 0.9500 . ?
C024 C02A 1.389(8) . ?
C024 C032 1.384(8) . ?
C025 C02Q 1.506(7) . ?
C026 H026 0.9500 . ?
C026 C028 1.395(7) . ?
C026 C029 1.373(8) . ?
C027 C02E 1.400(8) . ?
C027 C034 1.485(9) . ?
C027 C03H 1.388(8) . ?
C028 C02D 1.476(8) . ?
C028 C02H 1.413(8) . ?
C029 H029 0.9500 . ?
C029 C02W 1.403(7) . ?
C02A C02L 1.451(8) . ?
C02A C02Y 1.413(8) . ?
C02B C02P 1.395(8) . ?
C02B C02W 1.473(8) . ?
C02B C02Z 1.405(7) . ?
C02C H02E 0.9500 . ?
C02C C02P 1.364(8) . ?
C02C C02U 1.405(7) . ?
C02D C02S 1.410(7) . ?
C02D C038 1.385(8) . ?
C02E H02F 0.9500 . ?
O02F C02Q 1.204(14) . ?
C02G H02A 0.9900 . ?
C02G H02B 0.9900 . ?
C02G C03E 1.484(7) . ?
C02H H02H 0.9500 . ?
C02H C02N 1.371(8) . ?
C02I H02I 0.9500 . ?
C02I C02J 1.370(8) . ?
C02I C02L 1.416(8) . ?
C02J H02J 0.9500 . ?
C02J C034 1.403(8) . ?
C02K H02K 0.9500 . ?
C02K C02R 1.375(8) . ?
C02K C034 1.404(7) . ?
C02L C02R 1.424(8) . ?
C02N H02N 0.9500 . ?
C02N C02W 1.412(7) . ?
C02O H02O 0.9500 . ?
C02O C02U 1.385(8) . ?
C02O C02Z 1.364(9) . ?
C02P H02P 0.9500 . ?
C02Q O03O 1.308(13) . ?
C02Q O03P 1.226(11) . ?
C02Q O02G 1.191(11) . ?
C02R H02R 0.9500 . ?
C02S H02S 0.9500 . ?
C02S C02V 1.346(8) . ?
C02V H02V 0.9500 . ?
C02V C03F 1.405(8) . ?
C02X H02C 0.9900 . ?
C02X H02D 0.9900 . ?
C02X C03I 1.499(8) . ?
C02Y H02Y 0.9500 . ?
C02Y C03C 1.368(9) . ?
C02Z H02Z 0.9500 . ?
C031 H031 0.9500 . ?
C031 C033 1.402(8) . ?
C031 C03G 1.389(10) . ?
C032 H032 0.9500 . ?
C032 C035 1.409(7) . ?
C033 C035 1.478(9) . ?
C033 C03L 1.405(9) . ?
C035 C03C 1.387(9) . ?
C036 H036 0.9500 . ?
C036 C03Q 1.416(10) . ?
C036 C03R 1.355(10) . ?
C037 C03G 1.399(9) . ?
C037 C03M 1.400(9) . ?
C037 C03Q 1.451(11) . ?
C038 H038 0.9500 . ?
C038 C03B 1.372(9) . ?
C039 C03F 1.458(9) . ?
C039 C03S 1.428(8) . ?
C039 C03U 1.425(9) . ?
C03A H03A 0.9500 . ?
C03A C03H 1.397(10) . ?
C03B H03B 0.9500 . ?
C03B C03F 1.397(8) . ?
C03C H03C 0.9500 . ?
C03D H03D 0.9500 . ?
C03D C03E 1.391(8) . ?
C03D C042 1.342(8) . ?
C03E C043 1.388(8) . ?
C03G H03G 0.9500 . ?
C03H H03H 0.9500 . ?
C03I C041 1.370(9) . ?
C03I C046 1.386(9) . ?
C03J H03J 0.9500 . ?
C03J C03N 1.419(10) . ?
C03J C047 1.346(10) . ?
C03K C03N 1.470(11) . ?
C03K C03P 1.401(9) . ?
C03K C03W 1.383(9) . ?
C03L H03L 0.9500 . ?
C03L C03M 1.337(10) . ?
C03M H03M 0.9500 . ?
C03N C045 1.391(10) . ?
O03O C6 1.529(16) . ?
C03P H03P 0.9500 . ?
C03P C03U 1.334(10) . ?
C03Q C03Z 1.417(9) . ?
C03R H03R 0.9500 . ?
C03R C03V 1.394(9) . ?
C03S H03S 0.9500 . ?
C03S C03W 1.347(10) . ?
C03T H03T 0.9500 . ?
C03T C03V 1.415(11) . ?
C03T C03Z 1.379(11) . ?
C03U H03U 0.9500 . ?
C03V C03Y 1.467(11) . ?
C03W H03W 0.9500 . ?
C03Y C044 1.417(11) . ?
C03Y C047 1.376(9) . ?
C03Z H03Z 0.9500 . ?
C041 H041 0.9500 . ?
C041 C04C 1.400(9) . ?
C042 H042 0.9500 . ?
C042 C04A 1.387(10) . ?
C043 H043 0.9500 . ?
C043 C04B 1.386(9) . ?
C044 H044 0.9500 . ?
C044 C045 1.383(12) . ?
C045 H045 0.9500 . ?
C046 H046 0.9500 . ?
C046 C048 1.377(11) . ?
C047 H047 0.9500 . ?
C048 H048 0.9500 . ?
C048 C049 1.422(13) . ?
C049 C04C 1.388(12) . ?
C049 C04F 1.447(12) . ?
C04A C04B 1.391(11) . ?
C04A C04K 1.426(10) . ?
C04B H04B 0.9500 . ?
C04C H04C 0.9500 . ?
C04F C04I 1.184(12) . ?
C04I H04I 0.9500 . ?
C04K C04N 1.230(12) . ?
C04N H04N 0.9500 . ?
C6 H6A 0.9800 . ?
C6 H6B 0.9800 . ?
C6 H6C 0.9800 . ?
C6A H6AA 0.9800 . ?
C6A H6AB 0.9800 . ?
C6A H6AC 0.9800 . ?
C6A O03P 1.523(15) . ?
C1 O2 1.198(15) . ?
C1 O3 1.305(16) . ?
O3 C4 1.501(14) . ?
O2A C1A 1.188(14) . ?
C1A O3A 1.303(15) . ?
O3A C4A 1.479(9) . ?

loop_
_geom_torsion_atom_site_label_1
_geom_torsion_atom_site_label_2
_geom_torsion_atom_site_label_3
_geom_torsion_atom_site_label_4
_geom_torsion
_geom_torsion_site_symmetry_1
_geom_torsion_site_symmetry_2
_geom_torsion_site_symmetry_3
_geom_torsion_site_symmetry_4
_geom_torsion_publ_flag
O002 C01K C01W C011 -113.4(5) . . . . ?
O002 C01K C01W C01H -42.0(7) . . . . ?
O002 C01K C01W C1 111.7(15) . . . . ?
O002 C01K C01W C1A 96.0(11) . . . . ?
O003 C01X C025 C00U 71.4(5) . . . . ?
O003 C01X C025 C01F 145.0(4) . . . . ?
O003 C01X C025 C02Q -72.0(5) . . . . ?
O003 C02G C03E C03D 40.0(7) . . . . ?
O003 C02G C03E C043 -143.3(5) . . . . ?
O004 C01K C01W C011 67.1(5) . . . . ?
O004 C01K C01W C01H 138.5(4) . . . . ?
O004 C01K C01W C1 -67.8(15) . . . . ?
O004 C01K C01W C1A -83.5(10) . . . . ?
O004 C02X C03I C041 33.3(7) . . . . ?
O004 C02X C03I C046 -151.1(5) . . . . ?
O005 C01X C025 C00U -109.0(6) . . . . ?
O005 C01X C025 C01F -35.4(7) . . . . ?
O005 C01X C025 C02Q 107.6(6) . . . . ?
C008 C009 C00H C00F -1.4(6) . . . . ?
C008 C009 C00H C00J 142.3(4) . . . . ?
C008 C009 C01R C016 0.1(6) . . . . ?
C008 C009 C01R C017 -142.3(4) . . . . ?
C008 C019 C01N C016 0.1(6) . . . . ?
C008 C019 C01N C01P 138.3(4) . . . . ?
C009 C008 C00M C00B -144.1(4) . . . . ?
C009 C008 C00M C00E -1.9(6) . . . . ?
C009 C008 C019 C00K 143.6(4) . . . . ?
C009 C008 C019 C01N 0.3(6) . . . . ?
C009 C00H C00J C00G -143.5(4) . . . . ?
C009 C00H C00J C017 -0.2(4) . . . . ?
C00A C00C C00I C00D 142.4(4) . . . . ?
C00A C00C C00I C00Q 0.0(4) . . . . ?
C00A C00C C01A C00T -1.0(6) . . . . ?
C00A C00C C01A C01H -145.1(4) . . . . ?
C00A C00N C00Q C00I 1.0(4) . . . . ?
C00A C00N C00Q C01I -143.6(4) . . . . ?
C00A C00N C01C C012 139.2(4) . . . . ?
C00A C00N C01C C01G 0.3(6) . . . . ?
C00B C00K C00Z C01H 4.1(6) . . . . ?
C00B C00K C00Z C01M -136.4(4) . . . . ?
C00B C00K C019 C008 0.2(4) . . . . ?
C00B C00K C019 C01N 143.5(4) . . . . ?
C00B C00R C011 C00D 135.2(4) . . . . ?
C00B C00R C011 C01H 6.0(6) . . . . ?
C00B C00R C011 C01W -63.2(6) . . . . ?
C00B C00R C01B C00O -140.6(4) . . . . ?
C00B C00R C01B C00W 4.2(6) . . . . ?
C00C C00A C00N C00Q -1.0(4) . . . . ?
C00C C00A C00N C01C -143.9(4) . . . . ?
C00C C00A C01Q C014 2.4(6) . . . . ?
C00C C00A C01Q C015 139.3(4) . . . . ?
C00C C00I C00Q C00N -0.6(4) . . . . ?
C00C C00I C00Q C01I 143.4(4) . . . . ?
C00C C01A C01H C00Z 137.1(4) . . . . ?
C00C C01A C01H C011 7.6(6) . . . . ?
C00C C01A C01H C01W -60.6(6) . . . . ?
C00D C00I C00Q C00N -143.5(4) . . . . ?
C00D C00I C00Q C01I 0.5(6) . . . . ?
C00D C00O C00V C00X 140.3(4) . . . . ?
C00D C00O C00V C01I 1.9(6) . . . . ?
C00D C00O C01B C00R 0.6(5) . . . . ?
C00D C00O C01B C00W -144.9(4) . . . . ?
C00D C011 C01H C00Z -125.3(4) . . . . ?
C00D C011 C01H C01A -0.7(5) . . . . ?
C00D C011 C01H C01W 115.2(4) . . . . ?
C00D C011 C01W C01H -101.1(4) . . . . ?
C00D C011 C01W C01K 7.2(6) . . . . ?
C00D C011 C01W C1 142.1(12) . . . . ?
C00D C011 C01W C1A 155.8(9) . . . . ?
C00E C00F C00H C009 2.7(6) . . . . ?
C00E C00F C00H C00J -136.4(4) . . . . ?
C00E C00F C00U C013 10.8(4) . . . . ?
C00E C00F C00U C01F 140.4(3) . . . . ?
C00E C00F C00U C025 -152.0(4) . . . . ?
C00E C00W C013 C00U 6.3(4) . . . . ?
C00E C00W C013 C00X -140.5(4) . . . . ?
C00E C00W C01B C00O 138.7(4) . . . . ?
C00E C00W C01B C00R -2.6(6) . . . . ?
C00F C00E C00M C008 3.3(6) . . . . ?
C00F C00E C00M C00B 140.8(4) . . . . ?
C00F C00E C00W C013 0.6(4) . . . . ?
C00F C00E C00W C01B -144.4(4) . . . . ?
C00F C00H C00J C00G 0.4(6) . . . . ?
C00F C00H C00J C017 143.8(4) . . . . ?
C00F C00U C013 C00W -10.5(4) . . . . ?
C00F C00U C013 C00X 135.4(4) . . . . ?
C00F C00U C01F C00G -0.6(5) . . . . ?
C00F C00U C01F C00S -124.4(4) . . . . ?
C00F C00U C01F C025 116.7(4) . . . . ?
C00F C00U C025 C01F -100.5(4) . . . . ?
C00F C00U C025 C01X 9.1(6) . . . . ?
C00F C00U C025 C02Q 148.7(5) . . . . ?
C00G C00J C017 C018 1.7(6) . . . . ?
C00G C00J C017 C01R 145.0(4) . . . . ?
C00G C010 C01E C018 -2.6(6) . . . . ?
C00G C010 C01E C01Y -140.6(4) . . . . ?
C00G C010 C01T C00S -0.8(5) . . . . ?
C00G C010 C01T C01J 144.8(4) . . . . ?
C00G C01F C025 C00U 101.0(5) . . . . ?
C00G C01F C025 C01X -7.1(7) . . . . ?
C00G C01F C025 C02Q -146.8(5) . . . . ?
C00H C009 C01R C016 143.0(4) . . . . ?
C00H C009 C01R C017 0.6(4) . . . . ?
C00H C00F C00U C013 -135.1(4) . . . . ?
C00H C00F C00U C01F -5.6(5) . . . . ?
C00H C00F C00U C025 62.0(6) . . . . ?
C00H C00J C017 C018 -142.7(4) . . . . ?
C00H C00J C017 C01R 0.5(4) . . . . ?
C00I C00C C01A C00T 136.6(4) . . . . ?
C00I C00C C01A C01H -7.5(6) . . . . ?
C00I C00D C00O C00V -2.7(6) . . . . ?
C00I C00D C00O C01B 141.2(4) . . . . ?
C00I C00D C011 C00R -136.2(4) . . . . ?
C00I C00D C011 C01H -6.4(5) . . . . ?
C00I C00D C011 C01W 61.1(6) . . . . ?
C00I C00Q C01I C00V -1.2(6) . . . . ?
C00I C00Q C01I C01L -139.5(4) . . . . ?
C00J C00G C010 C01E 4.6(6) . . . . ?
C00J C00G C010 C01T -139.6(4) . . . . ?
C00J C00G C01F C00S 135.7(4) . . . . ?
C00J C00G C01F C00U 6.5(6) . . . . ?
C00J C00G C01F C025 -61.1(6) . . . . ?
C00J C017 C018 C01E 0.3(6) . . . . ?
C00J C017 C018 C01Z 138.3(4) . . . . ?
C00J C017 C01R C009 -0.7(4) . . . . ?
C00J C017 C01R C016 -143.5(4) . . . . ?
C00K C00B C00M C008 -0.2(4) . . . . ?
C00K C00B C00M C00E -141.8(4) . . . . ?
C00K C00B C00R C011 -6.5(6) . . . . ?
C00K C00B C00R C01B 134.6(4) . . . . ?
C00K C00Z C01H C011 -4.2(6) . . . . ?
C00K C00Z C01H C01A -134.2(4) . . . . ?
C00K C00Z C01H C01W 64.1(6) . . . . ?
C00K C00Z C01M C00T 139.6(4) . . . . ?
C00K C00Z C01M C01P -4.3(6) . . . . ?
C00K C019 C01N C016 -138.8(4) . . . . ?
C00K C019 C01N C01P -0.6(6) . . . . ?
C00M C008 C009 C00H 1.0(6) . . . . ?
C00M C008 C009 C01R 139.8(4) . . . . ?
C00M C008 C019 C00K -0.3(4) . . . . ?
C00M C008 C019 C01N -143.6(4) . . . . ?
C00M C00B C00K C00Z 144.0(4) . . . . ?
C00M C00B C00K C019 0.0(4) . . . . ?
C00M C00B C00R C011 -144.7(4) . . . . ?
C00M C00B C00R C01B -3.5(6) . . . . ?
C00M C00E C00F C00H -3.7(6) . . . . ?
C00M C00E C00F C00U -151.4(4) . . . . ?
C00M C00E C00W C013 145.5(4) . . . . ?
C00M C00E C00W C01B 0.5(6) . . . . ?
C00N C00A C00C C00I 0.6(4) . . . . ?
C00N C00A C00C C01A 142.5(4) . . . . ?
C00N C00A C01Q C014 -137.6(4) . . . . ?
C00N C00A C01Q C015 -0.6(6) . . . . ?
C00N C00Q C01I C00V 139.5(4) . . . . ?
C00N C00Q C01I C01L 1.2(6) . . . . ?
C00N C01C C01G C015 -0.4(6) . . . . ?
C00N C01C C01G C01O 142.2(4) . . . . ?
C00O C00D C00I C00C -136.0(4) . . . . ?
C00O C00D C00I C00Q 1.4(6) . . . . ?
C00O C00D C011 C00R 10.3(4) . . . . ?
C00O C00D C011 C01H 140.2(3) . . . . ?
C00O C00D C011 C01W -152.3(4) . . . . ?
C00O C00V C00X C013 1.9(6) . . . . ?
C00O C00V C00X C021 -142.9(4) . . . . ?
C00O C00V C01I C00Q 0.0(6) . . . . ?
C00O C00V C01I C01L 142.5(4) . . . . ?
C00Q C00N C01C C012 1.6(6) . . . . ?
C00Q C00N C01C C01G -137.3(4) . . . . ?
C00Q C01I C01L C012 -1.1(6) . . . . ?
C00Q C01I C01L C021 143.8(4) . . . . ?
C00R C00B C00K C00Z 1.3(6) . . . . ?
C00R C00B C00K C019 -142.7(4) . . . . ?
C00R C00B C00M C008 143.1(4) . . . . ?
C00R C00B C00M C00E 1.4(6) . . . . ?
C00R C011 C01H C00Z -0.7(5) . . . . ?
C00R C011 C01H C01A 123.9(4) . . . . ?
C00R C011 C01H C01W -120.3(4) . . . . ?
C00R C011 C01W C01H 100.2(5) . . . . ?
C00R C011 C01W C01K -151.5(4) . . . . ?
C00R C011 C01W C1 -16.5(13) . . . . ?
C00R C011 C01W C1A -2.9(11) . . . . ?
C00S C01F C025 C00U -99.4(5) . . . . ?
C00S C01F C025 C01X 152.4(4) . . . . ?
C00S C01F C025 C02Q 12.8(7) . . . . ?
C00T C014 C01Q C00A -0.9(6) . . . . ?
C00T C014 C01Q C015 -142.7(4) . . . . ?
C00T C014 C020 C01S -1.1(6) . . . . ?
C00T C014 C020 C01V 142.7(4) . . . . ?
C00T C01A C01H C00Z -10.5(4) . . . . ?
C00T C01A C01H C011 -140.0(4) . . . . ?
C00T C01A C01H C01W 151.9(4) . . . . ?
C00T C01M C01P C01N -137.6(4) . . . . ?
C00T C01M C01P C01S -0.6(6) . . . . ?
C00U C00F C00H C009 145.1(4) . . . . ?
C00U C00F C00H C00J 5.9(6) . . . . ?
C00U C01F C025 C01X -108.2(5) . . . . ?
C00U C01F C025 C02Q 112.2(5) . . . . ?
C00U C025 C02Q O02F 166.3(14) . . . . ?
C00U C025 C02Q O03O 22.5(13) . . . . ?
C00U C025 C02Q O03P -160.7(10) . . . . ?
C00U C025 C02Q O02G -19.7(11) . . . . ?
C00V C00O C01B C00R 145.3(4) . . . . ?
C00V C00O C01B C00W -0.2(6) . . . . ?
C00V C00X C013 C00U -146.1(4) . . . . ?
C00V C00X C013 C00W -4.0(6) . . . . ?
C00V C00X C021 C00S 143.6(4) . . . . ?
C00V C00X C021 C01L 1.5(4) . . . . ?
C00V C01I C01L C012 -143.4(4) . . . . ?
C00V C01I C01L C021 1.5(5) . . . . ?
C00W C00E C00F C00H 140.4(4) . . . . ?
C00W C00E C00F C00U -7.3(4) . . . . ?
C00W C00E C00M C008 -137.3(4) . . . . ?
C00W C00E C00M C00B 0.2(6) . . . . ?
C00X C00V C01I C00Q -143.1(4) . . . . ?
C00X C00V C01I C01L -0.5(4) . . . . ?
C00Z C00K C019 C008 -144.4(4) . . . . ?
C00Z C00K C019 C01N -1.1(6) . . . . ?
C00Z C01H C01W C011 -99.5(5) . . . . ?
C00Z C01H C01W C01K 153.9(4) . . . . ?
C00Z C01H C01W C1 2.9(15) . . . . ?
C00Z C01H C01W C1A 15.4(9) . . . . ?
C00Z C01M C01P C01N 2.6(6) . . . . ?
C00Z C01M C01P C01S 139.6(4) . . . . ?
C010 C00G C00J C00H 135.2(4) . . . . ?
C010 C00G C00J C017 -4.1(6) . . . . ?
C010 C00G C01F C00S -9.9(4) . . . . ?
C010 C00G C01F C00U -139.1(4) . . . . ?
C010 C00G C01F C025 153.3(4) . . . . ?
C010 C01E C01Y C01O 0.4(6) . . . . ?
C010 C01E C01Y C01U 141.6(4) . . . . ?
C011 C00D C00I C00C 7.0(6) . . . . ?
C011 C00D C00I C00Q 144.4(4) . . . . ?
C011 C00D C00O C00V -150.7(4) . . . . ?
C011 C00D C00O C01B -6.9(4) . . . . ?
C011 C00R C01B C00O 6.0(4) . . . . ?
C011 C00R C01B C00W 150.8(4) . . . . ?
C011 C01H C01W C01K -106.6(4) . . . . ?
C011 C01H C01W C1 102.3(14) . . . . ?
C011 C01H C01W C1A 114.8(8) . . . . ?
C011 C01W C1 O2 63(3) . . . . ?
C011 C01W C1 O3 -121.5(19) . . . . ?
C011 C01W C1A O2A 3(3) . . . . ?
C011 C01W C1A O3A -177.3(10) . . . . ?
C012 C01C C01G C015 -143.3(4) . . . . ?
C012 C01C C01G C01O -0.7(5) . . . . ?
C012 C01J C01O C01G -0.4(5) . . . . ?
C012 C01J C01O C01Y 142.8(4) . . . . ?
C012 C01J C01T C00S 3.5(6) . . . . ?
C012 C01J C01T C010 -138.3(4) . . . . ?
C012 C01L C021 C00S 0.2(6) . . . . ?
C012 C01L C021 C00X 143.1(4) . . . . ?
C013 C00U C01F C00G 123.5(4) . . . . ?
C013 C00U C01F C00S -0.3(5) . . . . ?
C013 C00U C01F C025 -119.2(4) . . . . ?
C013 C00U C025 C01F 100.4(5) . . . . ?
C013 C00U C025 C01X -149.9(4) . . . . ?
C013 C00U C025 C02Q -10.4(7) . . . . ?
C013 C00W C01B C00O -2.0(6) . . . . ?
C013 C00W C01B C00R -143.3(4) . . . . ?
C013 C00X C021 C00S 0.0(6) . . . . ?
C013 C00X C021 C01L -142.1(4) . . . . ?
C014 C00T C01A C00C 2.5(6) . . . . ?
C014 C00T C01A C01H 151.5(4) . . . . ?
C014 C00T C01M C00Z -145.1(4) . . . . ?
C014 C00T C01M C01P -0.5(6) . . . . ?
C015 C01G C01O C01J 143.7(4) . . . . ?
C015 C01G C01O C01Y 0.0(6) . . . . ?
C015 C01V C020 C014 -0.8(5) . . . . ?
C015 C01V C020 C01S 142.8(4) . . . . ?
C016 C01D C01S C01P 0.3(5) . . . . ?
C016 C01D C01S C020 -142.6(4) . . . . ?
C016 C01D C01Z C018 0.2(6) . . . . ?
C016 C01D C01Z C01U 138.1(4) . . . . ?
C016 C01N C01P C01M 142.3(4) . . . . ?
C016 C01N C01P C01S 0.6(4) . . . . ?
C017 C018 C01E C010 0.2(6) . . . . ?
C017 C018 C01E C01Y 143.0(4) . . . . ?
C017 C018 C01Z C01D 0.4(6) . . . . ?
C017 C018 C01Z C01U -141.9(4) . . . . ?
C018 C017 C01R C009 143.3(4) . . . . ?
C018 C017 C01R C016 0.4(6) . . . . ?
C018 C01E C01Y C01O -141.7(4) . . . . ?
C018 C01E C01Y C01U -0.5(5) . . . . ?
C019 C008 C009 C00H -139.2(4) . . . . ?
C019 C008 C009 C01R -0.4(5) . . . . ?
C019 C008 C00M C00B 0.3(4) . . . . ?
C019 C008 C00M C00E 142.4(4) . . . . ?
C019 C00K C00Z C01H 144.0(4) . . . . ?
C019 C00K C00Z C01M 3.4(6) . . . . ?
C019 C01N C01P C01M -0.2(6) . . . . ?
C019 C01N C01P C01S -141.9(4) . . . . ?
C01A C00C C00I C00D 0.1(6) . . . . ?
C01A C00C C00I C00Q -142.3(4) . . . . ?
C01A C00T C014 C01Q -1.5(6) . . . . ?
C01A C00T C014 C020 -139.1(4) . . . . ?
C01A C00T C01M C00Z -0.4(5) . . . . ?
C01A C00T C01M C01P 144.2(4) . . . . ?
C01A C01H C01W C011 102.1(4) . . . . ?
C01A C01H C01W C01K -4.5(6) . . . . ?
C01A C01H C01W C1 -155.6(14) . . . . ?
C01A C01H C01W C1A -143.1(8) . . . . ?
C01B C00O C00V C00X 0.2(6) . . . . ?
C01B C00O C00V C01I -138.1(4) . . . . ?
C01B C00R C011 C00D -9.9(4) . . . . ?
C01B C00R C011 C01H -139.1(4) . . . . ?
C01B C00R C011 C01W 151.7(4) . . . . ?
C01B C00W C013 C00U 150.9(4) . . . . ?
C01B C00W C013 C00X 4.1(6) . . . . ?
C01C C00N C00Q C00I 143.1(4) . . . . ?
C01C C00N C00Q C01I -1.5(6) . . . . ?
C01C C012 C01J C01O 0.0(5) . . . . ?
C01C C012 C01J C01T 142.0(4) . . . . ?
C01C C012 C01L C01I 1.1(6) . . . . ?
C01C C012 C01L C021 -139.3(4) . . . . ?
C01C C01G C01O C01J 0.7(5) . . . . ?
C01C C01G C01O C01Y -143.0(4) . . . . ?
C01D C016 C01N C019 142.3(4) . . . . ?
C01D C016 C01N C01P -0.4(4) . . . . ?
C01D C016 C01R C009 -138.2(4) . . . . ?
C01D C016 C01R C017 0.1(6) . . . . ?
C01D C01S C020 C014 138.6(4) . . . . ?
C01D C01S C020 C01V -1.1(6) . . . . ?
C01E C010 C01T C00S -145.8(4) . . . . ?
C01E C010 C01T C01J -0.2(6) . . . . ?
C01E C018 C01Z C01D 142.5(4) . . . . ?
C01E C018 C01Z C01U 0.2(5) . . . . ?
C01F C00G C00J C00H -6.8(6) . . . . ?
C01F C00G C00J C017 -146.1(4) . . . . ?
C01F C00G C010 C01E 151.1(4) . . . . ?
C01F C00G C010 C01T 6.9(5) . . . . ?
C01F C00S C01T C010 -5.5(5) . . . . ?
C01F C00S C01T C01J -151.2(4) . . . . ?
C01F C00S C021 C00X 6.4(6) . . . . ?
C01F C00S C021 C01L 144.2(4) . . . . ?
C01F C00U C013 C00W -139.6(3) . . . . ?
C01F C00U C013 C00X 6.3(6) . . . . ?
C01F C00U C025 C01X 109.7(5) . . . . ?
C01F C00U C025 C02Q -110.8(5) . . . . ?
C01F C025 C02Q O02F 90.3(15) . . . . ?
C01F C025 C02Q O03O -53.6(13) . . . . ?
C01F C025 C02Q O03P 123.2(10) . . . . ?
C01F C025 C02Q O02G -95.7(11) . . . . ?
C01G C015 C01Q C00A 0.5(6) . . . . ?
C01G C015 C01Q C014 142.2(4) . . . . ?
C01G C015 C01V C01U 0.5(6) . . . . ?
C01G C015 C01V C020 -141.6(4) . . . . ?
C01G C01O C01Y C01E 137.5(4) . . . . ?
C01G C01O C01Y C01U 0.8(6) . . . . ?
C01H C00Z C01M C00T -6.2(5) . . . . ?
C01H C00Z C01M C01P -150.0(4) . . . . ?
C01H C011 C01W C01K 108.3(4) . . . . ?
C01H C011 C01W C1 -116.8(12) . . . . ?
C01H C011 C01W C1A -103.1(10) . . . . ?
C01H C01W C1 O2 -10(4) . . . . ?
C01H C01W C1 O3 165.7(16) . . . . ?
C01H C01W C1A O2A -69(2) . . . . ?
C01H C01W C1A O3A 110.2(12) . . . . ?
C01I C00V C00X C013 144.2(4) . . . . ?
C01I C00V C00X C021 -0.6(4) . . . . ?
C01I C01L C021 C00S -144.6(4) . . . . ?
C01I C01L C021 C00X -1.8(4) . . . . ?
C01J C012 C01C C00N -143.2(4) . . . . ?
C01J C012 C01C C01G 0.4(4) . . . . ?
C01J C012 C01L C01I 138.4(4) . . . . ?
C01J C012 C01L C021 -2.0(6) . . . . ?
C01J C01O C01Y C01E -0.7(6) . . . . ?
C01J C01O C01Y C01U -137.4(4) . . . . ?
C01K O004 C02X C03I -173.7(4) . . . . ?
C01K C01W C1 O2 -162(2) . . . . ?
C01K C01W C1 O3 14(3) . . . . ?
C01K C01W C1A O2A 152.0(19) . . . . ?
C01K C01W C1A O3A -28.8(18) . . . . ?
C01L C012 C01C C00N -1.4(6) . . . . ?
C01L C012 C01C C01G 142.3(4) . . . . ?
C01L C012 C01J C01O -141.8(4) . . . . ?
C01L C012 C01J C01T 0.2(6) . . . . ?
C01M C00T C014 C01Q 139.0(4) . . . . ?
C01M C00T C014 C020 1.3(6) . . . . ?
C01M C00T C01A C00C -142.0(4) . . . . ?
C01M C00T C01A C01H 7.0(5) . . . . ?
C01M C00Z C01H C011 140.3(4) . . . . ?
C01M C00Z C01H C01A 10.2(4) . . . . ?
C01M C00Z C01H C01W -151.5(4) . . . . ?
C01M C01P C01S C01D -141.7(4) . . . . ?
C01M C01P C01S C020 0.8(6) . . . . ?
C01N C016 C01D C01S 0.1(4) . . . . ?
C01N C016 C01D C01Z -143.1(4) . . . . ?
C01N C016 C01R C009 0.3(6) . . . . ?
C01N C016 C01R C017 138.6(4) . . . . ?
C01N C01P C01S C01D -0.5(4) . . . . ?
C01N C01P C01S C020 142.0(4) . . . . ?
C01O C01J C01T C00S 141.7(4) . . . . ?
C01O C01J C01T C010 0.0(6) . . . . ?
C01P C01S C020 C014 0.0(6) . . . . ?
C01P C01S C020 C01V -139.6(4) . . . . ?
C01Q C00A C00C C00I -143.3(4) . . . . ?
C01Q C00A C00C C01A -1.4(6) . . . . ?
C01Q C00A C00N C00Q 143.0(4) . . . . ?
C01Q C00A C00N C01C 0.2(6) . . . . ?
C01Q C014 C020 C01S -142.9(4) . . . . ?
C01Q C014 C020 C01V 0.8(5) . . . . ?
C01Q C015 C01G C01C 0.0(6) . . . . ?
C01Q C015 C01G C01O -138.9(4) . . . . ?
C01Q C015 C01V C01U 142.6(4) . . . . ?
C01Q C015 C01V C020 0.5(5) . . . . ?
C01R C009 C00H C00F -144.1(4) . . . . ?
C01R C009 C00H C00J -0.3(4) . . . . ?
C01R C016 C01D C01S 142.7(4) . . . . ?
C01R C016 C01D C01Z -0.5(6) . . . . ?
C01R C016 C01N C019 -0.4(6) . . . . ?
C01R C016 C01N C01P -143.1(4) . . . . ?
C01R C017 C018 C01E -138.7(4) . . . . ?
C01R C017 C018 C01Z -0.7(6) . . . . ?
C01S C01D C01Z C018 -138.1(4) . . . . ?
C01S C01D C01Z C01U -0.3(6) . . . . ?
C01T C00S C01F C00G 9.3(4) . . . . ?
C01T C00S C01F C00U 139.0(4) . . . . ?
C01T C00S C01F C025 -153.6(4) . . . . ?
C01T C00S C021 C00X -134.5(4) . . . . ?
C01T C00S C021 C01L 3.3(6) . . . . ?
C01T C010 C01E C018 138.0(4) . . . . ?
C01T C010 C01E C01Y 0.0(6) . . . . ?
C01T C01J C01O C01G -142.7(4) . . . . ?
C01T C01J C01O C01Y 0.5(6) . . . . ?
C01U C01V C020 C014 -142.8(4) . . . . ?
C01U C01V C020 C01S 0.9(6) . . . . ?
C01V C015 C01G C01C 138.2(4) . . . . ?
C01V C015 C01G C01O -0.7(6) . . . . ?
C01V C015 C01Q C00A -141.7(4) . . . . ?
C01V C015 C01Q C014 0.0(5) . . . . ?
C01V C01U C01Y C01E -141.6(4) . . . . ?
C01V C01U C01Y C01O -1.0(6) . . . . ?
C01V C01U C01Z C018 142.2(4) . . . . ?
C01V C01U C01Z C01D 0.1(6) . . . . ?
C01W C011 C01H C00Z 119.6(4) . . . . ?
C01W C011 C01H C01A -115.8(4) . . . . ?
C01W C1 O3 C4 -176(2) . . . . ?
C01W C1A O3A C4A -179.2(10) . . . . ?
C01X O003 C02G C03E -173.1(4) . . . . ?
C01X C025 C02Q O02F -51.9(15) . . . . ?
C01X C025 C02Q O03O 164.2(11) . . . . ?
C01X C025 C02Q O03P -19.0(11) . . . . ?
C01X C025 C02Q O02G 122.1(10) . . . . ?
C01Y C01U C01V C015 0.4(6) . . . . ?
C01Y C01U C01V C020 137.4(4) . . . . ?
C01Y C01U C01Z C018 -0.5(5) . . . . ?
C01Y C01U C01Z C01D -142.6(4) . . . . ?
C01Z C018 C01E C010 -142.6(4) . . . . ?
C01Z C018 C01E C01Y 0.2(5) . . . . ?
C01Z C01D C01S C01P 143.6(4) . . . . ?
C01Z C01D C01S C020 0.8(6) . . . . ?
C01Z C01U C01V C015 -137.4(4) . . . . ?
C01Z C01U C01V C020 -0.4(6) . . . . ?
C01Z C01U C01Y C01E 0.6(5) . . . . ?
C01Z C01U C01Y C01O 141.2(4) . . . . ?
C020 C014 C01Q C00A 141.3(4) . . . . ?
C020 C014 C01Q C015 -0.5(5) . . . . ?
C021 C00S C01F C00G -135.5(4) . . . . ?
C021 C00S C01F C00U -5.9(6) . . . . ?
C021 C00S C01F C025 61.5(6) . . . . ?
C021 C00S C01T C010 140.5(4) . . . . ?
C021 C00S C01T C01J -5.2(6) . . . . ?
C021 C00X C013 C00U -6.5(6) . . . . ?
C021 C00X C013 C00W 135.6(4) . . . . ?
C022 C023 C02E C027 -0.9(7) . . . . ?
C022 C03A C03H C027 -0.3(9) . . . . ?
C023 C022 C02U C02C -136.6(5) . . . . ?
C023 C022 C02U C02O 29.1(7) . . . . ?
C023 C022 C03A C03H 7.9(8) . . . . ?
C024 C02A C02L C02I -137.4(5) . . . . ?
C024 C02A C02L C02R 28.9(7) . . . . ?
C024 C02A C02Y C03C 8.2(7) . . . . ?
C024 C032 C035 C033 -159.6(5) . . . . ?
C024 C032 C035 C03C 7.5(7) . . . . ?
C025 C00U C013 C00W 151.8(4) . . . . ?
C025 C00U C013 C00X -62.3(6) . . . . ?
C025 C00U C01F C00G -117.3(4) . . . . ?
C025 C00U C01F C00S 118.9(4) . . . . ?
C025 C02Q O03O C6 -151.5(8) . . . . ?
C025 C02Q O03P C6A 172.7(11) . . . . ?
C026 C028 C02D C02S -140.9(5) . . . . ?
C026 C028 C02D C038 26.2(7) . . . . ?
C026 C028 C02H C02N 8.8(7) . . . . ?
C026 C029 C02W C02B -158.7(5) . . . . ?
C026 C029 C02W C02N 9.5(7) . . . . ?
C028 C026 C029 C02W 0.5(7) . . . . ?
C028 C02D C02S C02V 160.1(5) . . . . ?
C028 C02D C038 C03B -160.4(5) . . . . ?
C028 C02H C02N C02W 1.3(7) . . . . ?
C029 C026 C028 C02D 159.6(4) . . . . ?
C029 C026 C028 C02H -9.6(7) . . . . ?
C02A C024 C032 C035 0.0(7) . . . . ?
C02A C02L C02R C02K -158.5(5) . . . . ?
C02A C02Y C03C C035 -0.6(8) . . . . ?
C02D C028 C02H C02N -160.1(4) . . . . ?
C02D C02S C02V C03F 0.3(8) . . . . ?
C02D C038 C03B C03F 1.2(8) . . . . ?
C02E C027 C034 C02J 137.1(5) . . . . ?
C02E C027 C034 C02K -30.6(7) . . . . ?
C02E C027 C03H C03A -8.0(8) . . . . ?
O02F C02Q O03O C6 66(2) . . . . ?
C02G O003 C01X O005 -2.7(7) . . . . ?
C02G O003 C01X C025 176.8(4) . . . . ?
C02G C03E C043 C04B -173.4(6) . . . . ?
C02H C028 C02D C02S 27.6(6) . . . . ?
C02H C028 C02D C038 -165.3(5) . . . . ?
C02H C02N C02W C029 -10.2(7) . . . . ?
C02H C02N C02W C02B 157.3(5) . . . . ?
C02I C02J C034 C027 -158.4(5) . . . . ?
C02I C02J C034 C02K 10.1(7) . . . . ?
C02I C02L C02R C02K 8.4(7) . . . . ?
C02J C02I C02L C02A 157.0(5) . . . . ?
C02J C02I C02L C02R -10.3(7) . . . . ?
C02L C02A C02Y C03C -158.8(5) . . . . ?
C02L C02I C02J C034 1.0(8) . . . . ?
C02P C02B C02W C029 136.4(5) . . . . ?
C02P C02B C02W C02N -30.7(7) . . . . ?
C02P C02B C02Z C02O -10.2(7) . . . . ?
C02P C02C C02U C022 158.4(5) . . . . ?
C02P C02C C02U C02O -8.2(7) . . . . ?
C02R C02K C034 C027 156.2(5) . . . . ?
C02R C02K C034 C02J -12.0(7) . . . . ?
C02S C02D C038 C03B 7.1(7) . . . . ?
C02S C02V C03F C039 -158.4(5) . . . . ?
C02S C02V C03F C03B 8.0(7) . . . . ?
C02U C022 C023 C02E 161.8(4) . . . . ?
C02U C022 C03A C03H -160.7(5) . . . . ?
C02U C02C C02P C02B 0.2(8) . . . . ?
C02U C02O C02Z C02B 2.4(8) . . . . ?
C02W C02B C02P C02C -156.6(5) . . . . ?
C02W C02B C02Z C02O 154.5(5) . . . . ?
C02X O004 C01K O002 0.9(7) . . . . ?
C02X O004 C01K C01W -179.5(4) . . . . ?
C02X C03I C041 C04C 175.0(6) . . . . ?
C02X C03I C046 C048 -174.7(6) . . . . ?
C02Y C02A C02L C02I 29.3(7) . . . . ?
C02Y C02A C02L C02R -164.4(5) . . . . ?
C02Z C02B C02P C02C 8.8(7) . . . . ?
C02Z C02B C02W C029 -27.8(7) . . . . ?
C02Z C02B C02W C02N 165.1(5) . . . . ?
C02Z C02O C02U C022 -159.1(5) . . . . ?
C02Z C02O C02U C02C 6.9(8) . . . . ?
C031 C033 C035 C032 136.6(5) . . . . ?
C031 C033 C035 C03C -29.4(7) . . . . ?
C031 C033 C03L C03M -7.0(9) . . . . ?
C032 C024 C02A C02L 159.6(4) . . . . ?
C032 C024 C02A C02Y -7.9(7) . . . . ?
C032 C035 C03C C02Y -7.2(8) . . . . ?
C033 C031 C03G C037 0.2(8) . . . . ?
C033 C035 C03C C02Y 159.2(5) . . . . ?
C033 C03L C03M C037 -3.3(10) . . . . ?
C034 C027 C02E C023 -159.5(4) . . . . ?
C034 C027 C03H C03A 159.6(5) . . . . ?
C034 C02K C02R C02L 2.7(8) . . . . ?
C035 C033 C03L C03M 159.2(6) . . . . ?
C036 C03Q C03Z C03T 6.9(8) . . . . ?
C036 C03R C03V C03T 8.9(8) . . . . ?
C036 C03R C03V C03Y -158.5(6) . . . . ?
C037 C03Q C03Z C03T -158.6(6) . . . . ?
C038 C02D C02S C02V -7.8(7) . . . . ?
C038 C03B C03F C02V -8.7(7) . . . . ?
C038 C03B C03F C039 157.5(5) . . . . ?
C039 C03S C03W C03K 2.0(10) . . . . ?
C03A C022 C023 C02E -7.4(7) . . . . ?
C03A C022 C02U C02C 31.9(8) . . . . ?
C03A C022 C02U C02O -162.5(5) . . . . ?
C03D C03E C043 C04B 3.5(9) . . . . ?
C03D C042 C04A C04B 5.0(11) . . . . ?
C03D C042 C04A C04K -174.8(7) . . . . ?
C03E C03D C042 C04A -1.4(10) . . . . ?
C03E C043 C04B C04A 0.3(11) . . . . ?
C03F C039 C03S C03W 157.6(6) . . . . ?
C03F C039 C03U C03P -159.2(6) . . . . ?
C03G C031 C033 C035 -158.9(5) . . . . ?
C03G C031 C033 C03L 8.5(8) . . . . ?
C03G C037 C03M C03L 11.9(9) . . . . ?
C03G C037 C03Q C036 -139.2(6) . . . . ?
C03G C037 C03Q C03Z 25.8(8) . . . . ?
C03H C027 C02E C023 8.6(7) . . . . ?
C03H C027 C034 C02J -30.3(7) . . . . ?
C03H C027 C034 C02K 162.0(5) . . . . ?
C03I C041 C04C C049 -2.0(11) . . . . ?
C03I C046 C048 C049 0.9(11) . . . . ?
C03J C03N C045 C044 8.5(9) . . . . ?
C03K C03N C045 C044 -158.4(7) . . . . ?
C03K C03P C03U C039 0.0(9) . . . . ?
C03L C033 C035 C032 -29.4(8) . . . . ?
C03L C033 C035 C03C 164.6(6) . . . . ?
C03M C037 C03G C031 -10.2(8) . . . . ?
C03M C037 C03Q C036 28.9(8) . . . . ?
C03M C037 C03Q C03Z -166.1(5) . . . . ?
C03N C03J C047 C03Y -0.7(9) . . . . ?
C03N C03K C03P C03U 157.9(6) . . . . ?
C03N C03K C03W C03S -158.2(6) . . . . ?
C03P C03K C03N C03J -135.3(6) . . . . ?
C03P C03K C03N C045 31.2(9) . . . . ?
C03P C03K C03W C03S 7.6(9) . . . . ?
C03Q C036 C03R C03V -0.9(9) . . . . ?
C03Q C037 C03G C031 158.9(5) . . . . ?
C03Q C037 C03M C03L -156.7(6) . . . . ?
C03R C036 C03Q C037 158.9(5) . . . . ?
C03R C036 C03Q C03Z -7.1(8) . . . . ?
C03R C03V C03Y C044 -28.5(9) . . . . ?
C03R C03V C03Y C047 138.6(6) . . . . ?
C03S C039 C03F C02V -28.5(8) . . . . ?
C03S C039 C03F C03B 165.9(5) . . . . ?
C03S C039 C03U C03P 8.9(8) . . . . ?
C03T C03V C03Y C044 164.8(6) . . . . ?
C03T C03V C03Y C047 -28.1(8) . . . . ?
C03U C039 C03F C02V 138.2(5) . . . . ?
C03U C039 C03F C03B -27.5(8) . . . . ?
C03U C039 C03S C03W -10.0(8) . . . . ?
C03V C03T C03Z C03Q 1.1(9) . . . . ?
C03V C03Y C044 C045 160.0(6) . . . . ?
C03V C03Y C047 C03J -159.1(6) . . . . ?
C03W C03K C03N C03J 30.4(8) . . . . ?
C03W C03K C03N C045 -163.1(6) . . . . ?
C03W C03K C03P C03U -8.6(9) . . . . ?
C03Y C044 C045 C03N -1.2(11) . . . . ?
C03Z C03T C03V C03R -8.9(9) . . . . ?
C03Z C03T C03V C03Y 158.5(6) . . . . ?
C041 C03I C046 C048 1.1(9) . . . . ?
C042 C03D C03E C02G 173.7(6) . . . . ?
C042 C03D C03E C043 -3.0(9) . . . . ?
C042 C04A C04B C043 -4.6(12) . . . . ?
C044 C03Y C047 C03J 8.4(8) . . . . ?
C046 C03I C041 C04C -0.6(9) . . . . ?
C046 C048 C049 C04C -3.4(11) . . . . ?
C046 C048 C049 C04F 175.8(7) . . . . ?
C047 C03J C03N C03K 159.8(5) . . . . ?
C047 C03J C03N C045 -7.7(8) . . . . ?
C047 C03Y C044 C045 -7.5(9) . . . . ?
C048 C049 C04C C041 3.8(11) . . . . ?
C04F C049 C04C C041 -175.3(7) . . . . ?
C04K C04A C04B C043 175.3(8) . . . . ?
O02G C02Q O03P C6A 29.5(18) . . . . ?
O2 C1 O3 C4 0(4) . . . . ?
O2A C1A O3A C4A 0(3) . . . . ?

loop_
_smtbx_masks_void_nr
_smtbx_masks_void_average_x
_smtbx_masks_void_average_y
_smtbx_masks_void_average_z
_smtbx_masks_void_volume
_smtbx_masks_void_count_electrons
_smtbx_masks_void_content
1 -0.500 0.000 0.500 1226.6 457.1 ?
2 0.226 0.400 0.238 24.0 0.0 ?
3 0.774 0.600 0.762 24.0 0.0 ?
